data_7721042
loop_
_publ_author_name
'Dick, Emily'
'Joseph, Chris'
'Lynch, Vincent M.'
'Rose, Michael J.'

_publ_section_title
;
 Synthesis, structure &amp; diphenylacetylene reduction reactivity of a
 carbide-supported Fe4Mo2 carbonyl cluster: a higher Fe-valence hydride
 intermediate for enhanced selectivity
;
_journal_name_full 'Dalton Transactions'
_journal_paper_doi 10.1039/D6DT00524A
_journal_year 2026
_chemical_formula_moiety 'C51 H48 Fe4 K2 Mo2 O30'
_chemical_formula_sum 'C51 H48 Fe4 K2 Mo2 O30'
_chemical_formula_weight 1634.37
_chemical_name_systematic Fe4Mo2^2-
_chemical_properties_physical Air-sensitive,Oxygen-sensitive
_space_group_crystal_system monoclinic
_space_group_IT_number 7
_space_group_name_Hall 'P -2yac'
_space_group_name_H-M_alt 'P 1 n 1'
_atom_sites_solution_hydrogens geom
_atom_sites_solution_primary dual
_audit_creation_date 2026-04-19
_audit_creation_method
;
Olex2 1.5
(compiled 2021.07.19 svn.r715e62df for OlexSys, GUI svn.r6380)
;
_audit_update_record
;
2026-04-21 deposited with the CCDC.	2026-04-30 downloaded from the CCDC.
;
_cell_angle_alpha 90
_cell_angle_beta 92.4690(10)
_cell_angle_gamma 90
_cell_formula_units_Z 2
_cell_length_a 16.9288(3)
_cell_length_b 8.76190(10)
_cell_length_c 19.7002(3)
_cell_measurement_reflns_used 35826
_cell_measurement_temperature 100(2)
_cell_measurement_theta_max 27.9
_cell_measurement_theta_min 2.06
_cell_volume 2919.39(8)
_computing_cell_refinement 'Crystal Clear version 1.40 (Rigaku 2008)'
_computing_data_collection 'Crystal Clear version 1.40 (Rigaku 2008)'
_computing_data_reduction 'Crystal Clear version 1.40 (Rigaku 2008)'
_computing_molecular_graphics 'Olex2 1.5 (Dolomanov et al., 2009)'
_computing_publication_material 'Olex2 1.5 (Dolomanov et al., 2009)'
_computing_structure_refinement 'SHELXL 2018/3 (Sheldrick, 2015)'
_computing_structure_solution 'SHELXT 2018/2 (Sheldrick, 2018)'
_diffrn_ambient_temperature 100.15
_diffrn_measured_fraction_theta_full 0.999
_diffrn_measured_fraction_theta_max 1.000
_diffrn_measurement_device_type 'Rigaku AFC12 with Saturn 724+ CCD'
_diffrn_measurement_method \w-scans
_diffrn_radiation_type MoK\a
_diffrn_radiation_wavelength 0.71073
_diffrn_reflns_av_R_equivalents 0.0250
_diffrn_reflns_av_unetI/netI 0.0181
_diffrn_reflns_Laue_measured_fraction_full 0.999
_diffrn_reflns_Laue_measured_fraction_max 1.000
_diffrn_reflns_limit_h_max 21
_diffrn_reflns_limit_h_min -21
_diffrn_reflns_limit_k_max 10
_diffrn_reflns_limit_k_min -11
_diffrn_reflns_limit_l_max 25
_diffrn_reflns_limit_l_min -25
_diffrn_reflns_number 46356
_diffrn_reflns_point_group_measured_fraction_full 0.997
_diffrn_reflns_point_group_measured_fraction_max 0.996
_diffrn_reflns_theta_full 25.242
_diffrn_reflns_theta_max 27.484
_diffrn_reflns_theta_min 2.069
_diffrn_source 'sealed glass X-ray tube'
_exptl_absorpt_coefficient_mu 1.620
_exptl_absorpt_correction_T_max 1.0000
_exptl_absorpt_correction_T_min 0.7843
_exptl_absorpt_correction_type empirical
_exptl_absorpt_process_details 'Crystal Clear version 1.40 (Rigaku 2008)'
_exptl_crystal_colour black
_exptl_crystal_colour_primary black
_exptl_crystal_density_diffrn 1.859
_exptl_crystal_description plate
_exptl_crystal_F_000 1640
_exptl_crystal_size_max 0.29
_exptl_crystal_size_mid 0.22
_exptl_crystal_size_min 0.18
_refine_diff_density_max 0.673
_refine_diff_density_min -0.484
_refine_diff_density_rms 0.052
_refine_ls_abs_structure_details
;
 Refined as an inversion twin.
;
_refine_ls_abs_structure_Flack 0.514(16)
_refine_ls_extinction_method none
_refine_ls_goodness_of_fit_ref 1.033
_refine_ls_hydrogen_treatment constr
_refine_ls_matrix_type full
_refine_ls_number_parameters 1164
_refine_ls_number_reflns 13347
_refine_ls_number_restraints 1157
_refine_ls_restrained_S_all 35.095
_refine_ls_R_factor_all 0.0261
_refine_ls_R_factor_gt 0.0249
_refine_ls_shift/su_max 0.006
_refine_ls_shift/su_mean 0.000
_refine_ls_structure_factor_coef Fsqd
_refine_ls_weighting_details 'w=1/[\s^2^(Fo^2^)+(0.0309P)^2^+1.7063P] where P=(Fo^2^+2Fc^2^)/3'
_refine_ls_weighting_scheme calc
_refine_ls_wR_factor_gt 0.0613
_refine_ls_wR_factor_ref 0.0619
_reflns_Friedel_coverage 0.991
_reflns_Friedel_fraction_full 0.995
_reflns_Friedel_fraction_max 0.992
_reflns_number_gt 12922
_reflns_number_total 13347
_reflns_threshold_expression 'I > 2\s(I)'
_cod_data_source_file d6dt00524a2.cif
_cod_data_source_block Final_Fe4Mo22-
_cod_database_code 7721042
_shelx_shelxl_version_number 2018/3
_shelx_space_group_comment
;
The symmetry employed for this shelxl refinement is uniquely defined
by the following loop, which should always be used as a source of
symmetry information in preference to the above space-group names.
They are only intended as comments.
;
_olex2_refinement_description
;
1. Twinned data refinement
 Scales: 0.48587
 0.51413
2. Restrained distances
 C7A-O7A \\sim C9A-O9A \\sim C7B-O7B \\sim C8B-O8B
 with sigma of 0.02
 C1A-O1A \\sim C2A-O2A \\sim C3A-O3A \\sim C4A-O4A \\sim C5A-O5A \\sim C6A-O6A
\\sim C8A-O8A \\sim C10A-
 O10 \\sim C11A-O11A \\sim C12A-O12A \\sim C13A-O13A \\sim C14A-O14A \\sim
C15A-O15A \\sim C16A-O16A ~
 C17A-O17A \\sim C18A-O18A \\sim C1B-O1B \\sim C2B-O2B \\sim C3B-O3B \\sim
C4B-O4B \\sim C5B-O5B \\sim C6B-
 O6B \\sim C9B-O9B \\sim C10B-O10B \\sim C11B-O11B \\sim C12B-O12B \\sim
C13B-O13B \\sim C14B-O14B ~
 C15B-O15B \\sim C16B-O16B \\sim C17B-O17B \\sim C18B-O18B
 with sigma of 0.02
3. Rigid bond restraints
 C1A, O1A, C2A, O2A, C3A, O3A, C4A, O4A, C5A, O5A, C6A, O6A, C8A, O8A, C10A,
 O10, C11A, O11A, C12A, O12A, C13A, O13A, C14A, O14A, C15A, O15A, C16A, O16A,
 C17A, O17A, C18A, O18A, C1B, O1B, C2B, O2B, C3B, O3B, C4B, O4B, C5B, O5B, C6B,
 O6B, C9B, O9B, C10B, O10B, C11B, O11B, C12B, O12B, C13B, O13B, C14B, O14B,
 C15B, O15B, C16B, O16B, C17B, O17B, C18B, O18B
 with sigma for 1-2 distances of 0.01 and sigma for 1-3 distances of 0.01
4. Uiso/Uaniso restraints and constraints
All non-hydrogen atoms have similar U: within 1.3A with sigma of 0.01 and sigma
for terminal atoms of 0.02 within 1.3A
Uanis(O1A) \\sim Ueq, Uanis(O2A) \\sim Ueq, Uanis(O3A) \\sim Ueq, Uanis(O4A)
\\sim Ueq, Uanis(O5A) \\sim Ueq, Uanis(O6A) \\sim Ueq, Uanis(O7A) \\sim Ueq,
Uanis(O8A) \\sim Ueq, Uanis(O9A) \\sim Ueq, Uanis(O10A) \\sim Ueq, Uanis(O11A)
\\sim Ueq, Uanis(O12A) \\sim Ueq, Uanis(O13A) \\sim Ueq, Uanis(O14A) \\sim Ueq,
Uanis(O15A) \\sim Ueq, Uanis(O16A) \\sim Ueq, Uanis(O17A) \\sim Ueq,
Uanis(O18A) \\sim Ueq, Uanis(C1A) \\sim Ueq, Uanis(C2A) \\sim Ueq, Uanis(C3A)
\\sim Ueq, Uanis(C4A) \\sim Ueq, Uanis(C5A) \\sim Ueq, Uanis(C6A) \\sim Ueq,
Uanis(C7A) \\sim Ueq, Uanis(C8A) \\sim Ueq, Uanis(C9A) \\sim Ueq, Uanis(C11A)
\\sim Ueq, Uanis(C12A) \\sim Ueq, Uanis(C14A) \\sim Ueq, Uanis(C15A) \\sim Ueq,
Uanis(C16A) \\sim Ueq, Uanis(C17A) \\sim Ueq, Uanis(C18A) \\sim Ueq,
Uanis(C19A) \\sim Ueq, Uanis(O1B) \\sim Ueq, Uanis(O2B) \\sim Ueq, Uanis(O3B)
\\sim Ueq, Uanis(O5B) \\sim Ueq, Uanis(O6B) \\sim Ueq, Uanis(O7B) \\sim Ueq,
Uanis(O8B) \\sim Ueq, Uanis(O9B) \\sim Ueq, Uanis(O10B) \\sim Ueq, Uanis(O11B)
\\sim Ueq, Uanis(O12B) \\sim Ueq, Uanis(O13B) \\sim Ueq, Uanis(O15B) \\sim Ueq,
Uanis(O16B) \\sim Ueq, Uanis(O17B) \\sim Ueq, Uanis(O18B) \\sim Ueq, Uanis(C1B)
\\sim Ueq, Uanis(C2B) \\sim Ueq, Uanis(C3B) \\sim Ueq, Uanis(C4B) \\sim Ueq,
Uanis(C5B) \\sim Ueq, Uanis(C6B) \\sim Ueq, Uanis(C7B) \\sim Ueq, Uanis(C8B)
\\sim Ueq, Uanis(C9B) \\sim Ueq, Uanis(C10B) \\sim Ueq, Uanis(C11B) \\sim Ueq,
Uanis(C12B) \\sim Ueq, Uanis(C13B) \\sim Ueq, Uanis(C15B) \\sim Ueq,
Uanis(C16B) \\sim Ueq, Uanis(C17B) \\sim Ueq, Uanis(C18B) \\sim Ueq,
Uanis(C19B) \\sim Ueq: with sigma of 0.005 and sigma for terminal atoms of 0.01
Uiso(C14B) = Uiso(C10A)
5. Others
 Fixed Sof: Mo1(0.58) Mo2(0.58) Fe1(0.58) Fe2(0.58) Fe3(0.58) Fe4(0.58)
 O1A(0.58) O2A(0.58) O3A(0.58) O4A(0.58) O5A(0.58) O6A(0.58) O7A(0.58)
 O8A(0.58) O9A(0.58) O10A(0.58) O11A(0.58) O12A(0.58) O13A(0.58) O14A(0.58)
 O15A(0.58) O16A(0.58) O17A(0.58) O18A(0.58) C1A(0.58) C2A(0.58) C3A(0.58)
 C4A(0.58) C5A(0.58) C6A(0.58) C7A(0.58) C8A(0.58) C9A(0.58) C10A(0.58)
 C11A(0.58) C12A(0.58) C13A(0.58) C14A(0.58) C15A(0.58) C16A(0.58) C17A(0.58)
 C18A(0.58) C19A(0.58) Mo3(0.42) Mo4(0.42) Fe5(0.42) Fe6(0.42) Fe7(0.42)
 Fe8(0.42) O1B(0.42) O2B(0.42) O3B(0.42) O4B(0.42) O5B(0.42) O6B(0.42)
 O7B(0.42) O8B(0.42) O9B(0.42) O10B(0.42) O11B(0.42) O12B(0.42) O13B(0.42)
 O14B(0.42) O15B(0.42) O16B(0.42) O17B(0.42) O18B(0.42) C1B(0.42) C2B(0.42)
 C3B(0.42) C4B(0.42) C5B(0.42) C6B(0.42) C7B(0.42) C8B(0.42) C9B(0.42)
 C10B(0.42) C11B(0.42) C12B(0.42) C13B(0.42) C14B(0.42) C15B(0.42) C16B(0.42)
 C17B(0.42) C18B(0.42) C19B(0.42)
6.a Secondary CH2 refined with riding coordinates:
 C7(H7A,H7B), C8(H8A,H8B), C9(H9A,H9B), C10(H10A,H10B), C11(H11A,H11B),
 C12(H12A,H12B), C13(H13A,H13B), C14(H14A,H14B), C15(H15A,H15B), C16(H16A,H16B),
  C23(H23A,H23B), C24(H24A,H24B), C25(H25A,H25B), C26(H26A,H26B), C27(H27A,
 H27B), C28(H28A,H28B), C29(H29A,H29B), C30(H30A,H30B), C31(H31A,H31B),
 C32(H32A,H32B)
6.b Aromatic/amide H refined with riding coordinates:
 C2(H2), C3(H3), C4(H4), C5(H5), C18(H18), C19(H19), C20(H20), C21(H21)
;
_olex2_submission_special_instructions 'No special instructions were received'

loop_
_space_group_symop_operation_xyz
'x, y, z'
'x+1/2, -y, z+1/2'

loop_
_atom_site_label
_atom_site_type_symbol
_atom_site_fract_x
_atom_site_fract_y
_atom_site_fract_z
_atom_site_U_iso_or_equiv
_atom_site_adp_type
_atom_site_occupancy
_atom_site_site_symmetry_order
_atom_site_calc_flag
_atom_site_refinement_flags_posn
_atom_site_refinement_flags_adp
_atom_site_refinement_flags_occupancy
_atom_site_disorder_assembly
_atom_site_disorder_group
Mo1 Mo 0.28118(4) 0.65644(10) 1.40868(3) 0.01453(13) Uani 0.58 1 d . . P A -1
Mo2 Mo 0.41170(6) 0.87899(17) 1.46166(6) 0.0136(2) Uani 0.58 1 d . . P A -1
Fe1 Fe 0.49909(8) 0.77389(14) 1.34929(6) 0.0094(2) Uani 0.58 1 d . . P A -1
Fe2 Fe 0.43956(8) 0.55861(15) 1.42491(7) 0.0163(3) Uani 0.58 1 d . . P A -1
Fe3 Fe 0.35135(8) 0.89055(15) 1.32383(6) 0.0132(3) Uani 0.58 1 d . . P A -1
Fe4 Fe 0.38852(15) 0.6073(4) 1.29711(13) 0.0178(4) Uani 0.58 1 d . . P A -1
O1A O 0.1231(4) 0.8282(9) 1.3813(3) 0.0324(13) Uani 0.58 1 d D U P A -1
O2A O 0.1792(4) 0.3705(8) 1.3774(3) 0.0360(14) Uani 0.58 1 d D U P A -1
O3A O 0.2135(9) 0.6340(13) 1.5506(6) 0.027(2) Uani 0.58 1 d D U P A -1
O4A O 0.2705(12) 0.966(2) 1.5487(11) 0.029(3) Uani 0.58 1 d D U P A -1
O5A O 0.4887(13) 1.1888(16) 1.5108(11) 0.020(2) Uani 0.58 1 d D U P A -1
O6A O 0.4738(9) 0.770(2) 1.6039(8) 0.029(3) Uani 0.58 1 d D U P A -1
O7A O 0.3438(4) 0.3845(7) 1.5169(4) 0.0291(13) Uani 0.58 1 d D U P A -1
O8A O 0.3200(5) 1.1738(10) 1.3958(4) 0.0282(17) Uani 0.58 1 d D U P A -1
O9A O 0.5971(4) 1.0042(8) 1.4243(3) 0.0315(14) Uani 0.58 1 d D U P A -1
O10A O 0.5776(5) 0.5316(10) 1.5181(5) 0.0379(19) Uani 0.58 1 d . U P A -1
O11A O 0.4894(5) 0.2813(8) 1.3571(3) 0.0245(14) Uani 0.58 1 d D U P A -1
O12A O 0.6331(4) 0.5695(7) 1.3758(3) 0.0247(12) Uani 0.58 1 d D U P A -1
O13A O 0.5824(7) 0.9026(15) 1.2326(7) 0.031(3) Uani 0.58 1 d D U P A -1
O14A O 0.1972(5) 0.9624(13) 1.2618(5) 0.0259(17) Uani 0.58 1 d D U P A -1
O15A O 0.4247(4) 1.0767(9) 1.2217(4) 0.0287(15) Uani 0.58 1 d D U P A -1
O16A O 0.3088(8) 0.7342(18) 1.1734(8) 0.026(2) Uani 0.58 1 d D U P A -1
O17A O 0.5189(9) 0.514(2) 1.2143(7) 0.025(2) Uani 0.58 1 d D U P A -1
O18A O 0.2952(9) 0.3379(16) 1.2615(8) 0.028(3) Uani 0.58 1 d D U P A -1
C1A C 0.1845(5) 0.7706(11) 1.3893(4) 0.0277(16) Uani 0.58 1 d D U P A -1
C2A C 0.2188(4) 0.4743(9) 1.3871(4) 0.0205(14) Uani 0.58 1 d D U P A -1
C3A C 0.2426(14) 0.646(3) 1.4992(10) 0.020(4) Uani 0.58 1 d D U P A -1
C4A C 0.3190(11) 0.927(2) 1.5125(9) 0.022(3) Uani 0.58 1 d D U P A -1
C5A C 0.4566(11) 1.0776(17) 1.4935(9) 0.012(2) Uani 0.58 1 d D U P A -1
C6A C 0.4530(7) 0.8045(14) 1.5495(6) 0.016(2) Uani 0.58 1 d D U P A -1
C7A C 0.3632(5) 0.4674(9) 1.4759(5) 0.0236(16) Uani 0.58 1 d D U P A -1
C8A C 0.3439(5) 1.0537(9) 1.3878(4) 0.0173(15) Uani 0.58 1 d D U P A -1
C9A C 0.5466(5) 0.9231(9) 1.4054(4) 0.0237(15) Uani 0.58 1 d D U P A -1
C10A C 0.5210(6) 0.5549(11) 1.4849(5) 0.0209(13) Uiso 0.58 1 d D U P A -1
C11A C 0.4668(6) 0.3904(13) 1.3806(5) 0.0191(18) Uani 0.58 1 d D U P A -1
C12A C 0.5775(4) 0.6451(8) 1.3688(3) 0.0156(12) Uani 0.58 1 d D U P A -1
C13A C 0.5462(10) 0.8546(19) 1.2757(7) 0.014(3) Uiso 0.58 1 d D U P A -1
C14A C 0.2560(9) 0.9294(19) 1.2881(10) 0.021(3) Uani 0.58 1 d D U P A -1
C15A C 0.3993(4) 1.0060(9) 1.2642(4) 0.0183(14) Uani 0.58 1 d D U P A -1
C16A C 0.3308(10) 0.6947(19) 1.2268(10) 0.030(3) Uani 0.58 1 d D U P A -1
C17A C 0.4700(9) 0.5511(16) 1.2501(7) 0.017(2) Uani 0.58 1 d D U P A -1
C18A C 0.3277(17) 0.444(2) 1.2802(15) 0.018(4) Uani 0.58 1 d D U P A -1
C19A C 0.3920(5) 0.7287(11) 1.3791(5) 0.0107(16) Uani 0.58 1 d . U P A -1
Mo3 Mo 0.49909(8) 0.83406(17) 0.36491(7) 0.0273(3) Uani 0.42 1 d . . P B -1
Mo4 Mo 0.36965(13) 0.6164(3) 0.31176(11) 0.0245(4) Uani 0.42 1 d . . P B -1
Fe5 Fe 0.28091(11) 0.7191(2) 0.42451(10) 0.0187(4) Uani 0.42 1 d . . P B -1
Fe6 Fe 0.34204(14) 0.9325(3) 0.34736(13) 0.0308(5) Uani 0.42 1 d . . P B -1
Fe7 Fe 0.42977(12) 0.6018(2) 0.44952(11) 0.0245(4) Uani 0.42 1 d . . P B -1
Fe8 Fe 0.39166(18) 0.8852(5) 0.47576(18) 0.0223(7) Uani 0.42 1 d . . P B -1
O1B O 0.6012(6) 1.1201(14) 0.4018(6) 0.052(3) Uani 0.42 1 d D U P B -1
O2B O 0.5652(11) 0.867(2) 0.2283(10) 0.034(4) Uani 0.42 1 d D U P B -1
O3B O 0.6529(8) 0.6504(18) 0.3908(6) 0.058(3) Uani 0.42 1 d D U P B -1
O4B O 0.2933(14) 0.308(2) 0.2624(12) 0.023(4) Uiso 0.42 1 d D U P B -1
O5B O 0.5096(15) 0.525(4) 0.2285(11) 0.040(5) Uani 0.42 1 d D U P B -1
O6B O 0.3262(13) 0.754(3) 0.1743(12) 0.039(5) Uani 0.42 1 d D U P B -1
O7B O 0.4358(7) 1.1092(12) 0.2537(6) 0.040(2) Uani 0.42 1 d D U P B -1
O8B O 0.4638(8) 0.3180(15) 0.3779(7) 0.036(3) Uani 0.42 1 d D U P B -1
O9B O 0.1820(6) 0.4881(14) 0.3525(5) 0.046(2) Uani 0.42 1 d D U P B -1
O10B O 0.2137(9) 0.982(2) 0.2461(8) 0.037(4) Uani 0.42 1 d D U P B -1
O11B O 0.2960(8) 1.2126(13) 0.4162(6) 0.040(3) Uani 0.42 1 d D U P B -1
O12B O 0.1457(6) 0.9201(13) 0.3970(5) 0.040(2) Uani 0.42 1 d D U P B -1
O13B O 0.2024(15) 0.593(2) 0.5423(11) 0.045(5) Uani 0.42 1 d D U P B -1
O14B O 0.5610(6) 0.5128(12) 0.5332(5) 0.023(2) Uiso 0.42 1 d D U P B -1
O15B O 0.3557(6) 0.4162(12) 0.5515(6) 0.038(2) Uani 0.42 1 d D U P B -1
O16B O 0.4583(14) 0.748(3) 0.6024(12) 0.031(4) Uani 0.42 1 d D U P B -1
O17B O 0.2607(17) 0.995(3) 0.5555(17) 0.034(5) Uani 0.42 1 d D U P B -1
O18B O 0.483(2) 1.155(3) 0.5140(17) 0.031(5) Uani 0.42 1 d D U P B -1
C1B C 0.5638(9) 1.0127(18) 0.3934(8) 0.043(3) Uani 0.42 1 d D U P B -1
C2B C 0.5391(18) 0.848(4) 0.2831(12) 0.036(6) Uani 0.42 1 d D U P B -1
C3B C 0.5973(8) 0.7277(17) 0.3855(7) 0.036(3) Uani 0.42 1 d D U P B -1
C4B C 0.324(2) 0.418(3) 0.280(2) 0.016(5) Uani 0.42 1 d D U P B -1
C5B C 0.4612(16) 0.576(3) 0.2619(12) 0.033(6) Uani 0.42 1 d D U P B -1
C6B C 0.3459(12) 0.721(2) 0.2296(12) 0.022(4) Uani 0.42 1 d D U P B -1
C7B C 0.4134(9) 1.0281(16) 0.2964(9) 0.040(3) Uani 0.42 1 d D U P B -1
C8B C 0.4402(10) 0.4354(16) 0.3892(7) 0.031(3) Uani 0.42 1 d D U P B -1
C9B C 0.2330(7) 0.5695(16) 0.3702(7) 0.036(3) Uani 0.42 1 d D U P B -1
C10B C 0.2657(13) 0.957(3) 0.2846(13) 0.020(4) Uani 0.42 1 d D U P B -1
C11B C 0.3165(11) 1.101(2) 0.3924(9) 0.033(4) Uani 0.42 1 d D U P B -1
C12B C 0.2031(7) 0.8510(15) 0.4059(6) 0.030(2) Uani 0.42 1 d D U P B -1
C13B C 0.2321(19) 0.640(5) 0.4957(15) 0.022(6) Uani 0.42 1 d D U P B -1
C14B C 0.5124(8) 0.5326(15) 0.4933(6) 0.0209(13) Uiso 0.42 1 d D U P B -1
C15B C 0.3806(8) 0.4883(14) 0.5098(7) 0.030(2) Uani 0.42 1 d D U P B -1
C16B C 0.4333(12) 0.784(3) 0.5488(12) 0.034(5) Uani 0.42 1 d D U P B -1
C17B C 0.3097(16) 0.948(3) 0.5236(13) 0.021(4) Uani 0.42 1 d D U P B -1
C18B C 0.4512(19) 1.046(3) 0.4928(17) 0.029(6) Uani 0.42 1 d D U P B -1
C19B C 0.3846(10) 0.7694(17) 0.3955(9) 0.023(3) Uani 0.42 1 d . U P B -1
K1 K 0.37299(5) 0.93678(10) 1.07311(5) 0.02164(18) Uani 1 1 d . . . . .
O1 O 0.31858(18) 0.6770(3) 1.00031(15) 0.0199(6) Uani 1 1 d . . . . .
O2 O 0.21797(17) 0.9127(3) 1.03595(15) 0.0202(6) Uani 1 1 d . . . . .
O3 O 0.27540(19) 1.1825(3) 1.09201(15) 0.0209(6) Uani 1 1 d . . . . .
O4 O 0.43461(19) 1.2328(3) 1.06770(16) 0.0229(6) Uani 1 1 d . . . . .
O5 O 0.53144(19) 0.9752(4) 1.06230(18) 0.0273(7) Uani 1 1 d . . . . .
O6 O 0.4653(2) 0.6872(3) 1.03812(17) 0.0241(7) Uani 1 1 d . . . . .
C1 C 0.3688(3) 0.6022(5) 0.9587(2) 0.0194(8) Uani 1 1 d . . . . .
C2 C 0.3444(3) 0.5184(5) 0.9021(2) 0.0238(9) Uani 1 1 d . . . . .
H2 H 0.289822 0.512017 0.888943 0.029 Uiso 1 1 calc R U . . .
C3 C 0.4008(3) 0.4433(5) 0.8644(2) 0.0309(11) Uani 1 1 d . . . . .
H3 H 0.384473 0.384640 0.825678 0.037 Uiso 1 1 calc R U . . .
C4 C 0.4798(3) 0.4540(6) 0.8831(2) 0.0337(11) Uani 1 1 d . . . . .
H4 H 0.517880 0.403821 0.856971 0.040 Uiso 1 1 calc R U . . .
C5 C 0.5041(3) 0.5377(6) 0.9399(2) 0.0295(10) Uani 1 1 d . . . . .
H5 H 0.558805 0.545785 0.952174 0.035 Uiso 1 1 calc R U . . .
C6 C 0.4492(3) 0.6093(5) 0.9788(2) 0.0226(8) Uani 1 1 d . . . . .
C7 C 0.2362(3) 0.6777(5) 0.9791(2) 0.0215(9) Uani 1 1 d . . . . .
H7A H 0.216473 0.571854 0.973694 0.026 Uiso 1 1 calc R U . . .
H7B H 0.228554 0.730978 0.934960 0.026 Uiso 1 1 calc R U . . .
C8 C 0.1922(3) 0.7588(5) 1.0325(2) 0.0229(8) Uani 1 1 d . . . . .
H8A H 0.134673 0.754897 1.021269 0.028 Uiso 1 1 calc R U . . .
H8B H 0.202293 0.708432 1.077070 0.028 Uiso 1 1 calc R U . . .
C9 C 0.1703(3) 1.0051(5) 1.0772(2) 0.0243(9) Uani 1 1 d . . . . .
H9A H 0.177706 0.974811 1.125512 0.029 Uiso 1 1 calc R U . . .
H9B H 0.113724 0.992498 1.063385 0.029 Uiso 1 1 calc R U . . .
C10 C 0.1948(3) 1.1670(5) 1.0682(2) 0.0229(8) Uani 1 1 d . . . . .
H10A H 0.189289 1.195720 1.019675 0.028 Uiso 1 1 calc R U . . .
H10B H 0.160756 1.235278 1.094326 0.028 Uiso 1 1 calc R U . . .
C11 C 0.3051(3) 1.3304(5) 1.0785(2) 0.0233(9) Uani 1 1 d . . . . .
H11A H 0.273080 1.408327 1.101217 0.028 Uiso 1 1 calc R U . . .
H11B H 0.301766 1.350373 1.029020 0.028 Uiso 1 1 calc R U . . .
C12 C 0.3895(3) 1.3394(5) 1.1046(2) 0.0231(9) Uani 1 1 d . . . . .
H12A H 0.410159 1.443959 1.098324 0.028 Uiso 1 1 calc R U . . .
H12B H 0.393215 1.314845 1.153686 0.028 Uiso 1 1 calc R U . . .
C13 C 0.5159(3) 1.2383(5) 1.0881(3) 0.0299(10) Uani 1 1 d . . . . .
H13A H 0.522944 1.214227 1.137056 0.036 Uiso 1 1 calc R U . . .
H13B H 0.537215 1.341789 1.080340 0.036 Uiso 1 1 calc R U . . .
C14 C 0.5589(3) 1.1233(5) 1.0469(3) 0.0299(10) Uani 1 1 d . . . . .
H14A H 0.549399 1.144455 0.997838 0.036 Uiso 1 1 calc R U . . .
H14B H 0.616478 1.130217 1.057579 0.036 Uiso 1 1 calc R U . . .
C15 C 0.5771(3) 0.8569(6) 1.0356(3) 0.0295(9) Uani 1 1 d . . . . .
H15A H 0.633438 0.869455 1.050207 0.035 Uiso 1 1 calc R U . . .
H15B H 0.572748 0.858003 0.985355 0.035 Uiso 1 1 calc R U . . .
C16 C 0.5455(3) 0.7102(6) 1.0623(3) 0.0289(10) Uani 1 1 d . . . . .
H16A H 0.578581 0.624236 1.047522 0.035 Uiso 1 1 calc R U . . .
H16B H 0.547978 0.712464 1.112639 0.035 Uiso 1 1 calc R U . . .
K2 K 0.40719(5) 0.56739(10) 0.70242(5) 0.02256(18) Uani 1 1 d . . . . .
O7 O 0.3139(2) 0.8163(3) 0.73550(17) 0.0240(7) Uani 1 1 d . . . . .
O8 O 0.24915(19) 0.5262(4) 0.71134(17) 0.0266(7) Uani 1 1 d . . . . .
O9 O 0.34552(19) 0.2705(3) 0.70570(15) 0.0224(6) Uani 1 1 d . . . . .
O10 O 0.50509(19) 0.3219(3) 0.68423(15) 0.0198(6) Uani 1 1 d D . . . .
O11 O 0.56186(17) 0.5915(3) 0.74169(15) 0.0205(6) Uani 1 1 d . . . . .
O12 O 0.46017(18) 0.8292(3) 0.77504(15) 0.0202(6) Uani 1 1 d . . . . .
C17 C 0.3291(3) 0.8940(5) 0.7955(2) 0.0197(8) Uani 1 1 d . . . . .
C18 C 0.2730(3) 0.9650(5) 0.8341(2) 0.0270(9) Uani 1 1 d . . . . .
H18 H 0.218404 0.956869 0.821459 0.032 Uiso 1 1 calc R U . . .
C19 C 0.2973(3) 1.0480(5) 0.8912(2) 0.0324(11) Uani 1 1 d . . . . .
H19 H 0.258847 1.096519 0.917550 0.039 Uiso 1 1 calc R U . . .
C20 C 0.3753(3) 1.0609(5) 0.9102(2) 0.0292(10) Uani 1 1 d . . . . .
H20 H 0.391076 1.120122 0.948851 0.035 Uiso 1 1 calc R U . . .
C21 C 0.4320(3) 0.9872(5) 0.8729(2) 0.0243(9) Uani 1 1 d . . . . .
H21 H 0.486377 0.994431 0.886693 0.029 Uiso 1 1 calc R U . . .
C22 C 0.4093(3) 0.9037(5) 0.8159(2) 0.0190(8) Uani 1 1 d . . . . .
C23 C 0.2335(3) 0.7927(5) 0.7112(3) 0.0264(9) Uani 1 1 d . . . . .
H23A H 0.231145 0.790911 0.660945 0.032 Uiso 1 1 calc R U . . .
H23B H 0.200412 0.878662 0.726074 0.032 Uiso 1 1 calc R U . . .
C24 C 0.2015(3) 0.6478(6) 0.7371(3) 0.0294(9) Uani 1 1 d . . . . .
H24A H 0.204215 0.647256 0.787398 0.035 Uiso 1 1 calc R U . . .
H24B H 0.145633 0.635008 0.721213 0.035 Uiso 1 1 calc R U . . .
C25 C 0.2199(3) 0.3791(5) 0.7250(3) 0.0313(10) Uani 1 1 d . . . . .
H25A H 0.162700 0.373756 0.712470 0.038 Uiso 1 1 calc R U . . .
H25B H 0.227365 0.355808 0.774021 0.038 Uiso 1 1 calc R U . . .
C26 C 0.2640(3) 0.2671(5) 0.6844(3) 0.0274(9) Uani 1 1 d . . . . .
H26A H 0.242365 0.163371 0.690935 0.033 Uiso 1 1 calc R U . . .
H26B H 0.257950 0.292924 0.635525 0.033 Uiso 1 1 calc R U . . .
C27 C 0.3913(3) 0.1659(5) 0.6687(2) 0.0248(9) Uani 1 1 d . . . . .
H27A H 0.388395 0.192611 0.619807 0.030 Uiso 1 1 calc R U . . .
H27B H 0.370458 0.061133 0.673762 0.030 Uiso 1 1 calc R U . . .
C28 C 0.4749(3) 0.1732(5) 0.6955(2) 0.0241(9) Uani 1 1 d . . . . .
H28A H 0.477436 0.150125 0.744732 0.029 Uiso 1 1 calc R U . . .
H28B H 0.507065 0.096649 0.672189 0.029 Uiso 1 1 calc R U . . .
C29 C 0.5845(3) 0.3377(5) 0.7085(2) 0.0231(8) Uani 1 1 d . . . . .
H29A H 0.619027 0.269996 0.682504 0.035 Uiso 1 1 calc R U . . .
H29B H 0.589516 0.308127 0.756961 0.035 Uiso 1 1 calc R U . . .
C30 C 0.6094(3) 0.5006(5) 0.7003(2) 0.0237(9) Uani 1 1 d . . . . .
H30A H 0.665921 0.512777 0.714356 0.028 Uiso 1 1 calc R U . . .
H30B H 0.602167 0.532160 0.652159 0.028 Uiso 1 1 calc R U . . .
C31 C 0.5871(3) 0.7468(5) 0.7444(2) 0.0219(8) Uani 1 1 d . . . . .
H31A H 0.577327 0.795873 0.699595 0.026 Uiso 1 1 calc R U . . .
H31B H 0.644503 0.751959 0.756250 0.026 Uiso 1 1 calc R U . . .
C32 C 0.5420(3) 0.8276(5) 0.7969(2) 0.0212(8) Uani 1 1 d . . . . .
H32A H 0.548820 0.774334 0.841117 0.025 Uiso 1 1 calc R U . . .
H32B H 0.561815 0.933366 0.802645 0.025 Uiso 1 1 calc R U . . .

loop_
_atom_site_aniso_label
_atom_site_aniso_U_11
_atom_site_aniso_U_22
_atom_site_aniso_U_33
_atom_site_aniso_U_23
_atom_site_aniso_U_13
_atom_site_aniso_U_12
Mo1 0.0131(3) 0.0176(4) 0.0130(3) 0.0004(3) 0.0015(2) -0.0026(3)
Mo2 0.0126(5) 0.0147(3) 0.0135(5) -0.0004(3) 0.0003(3) -0.0003(4)
Fe1 0.0081(5) 0.0098(5) 0.0103(5) -0.0048(4) 0.0003(4) 0.0016(5)
Fe2 0.0210(6) 0.0134(6) 0.0140(6) 0.0010(4) -0.0026(5) 0.0043(4)
Fe3 0.0192(6) 0.0125(6) 0.0080(6) 0.0022(4) 0.0001(4) 0.0027(4)
Fe4 0.0180(11) 0.0202(7) 0.0153(9) -0.0035(6) 0.0010(6) 0.0036(7)
O1A 0.020(3) 0.051(4) 0.027(3) 0.006(3) 0.001(2) 0.012(3)
O2A 0.023(3) 0.039(3) 0.047(3) -0.021(3) 0.008(2) -0.006(2)
O3A 0.036(5) 0.032(5) 0.014(3) -0.005(3) 0.005(3) 0.013(4)
O4A 0.024(6) 0.028(5) 0.037(5) -0.008(4) 0.010(4) 0.001(4)
O5A 0.024(5) 0.010(4) 0.025(4) 0.000(4) -0.001(3) -0.008(4)
O6A 0.033(6) 0.036(6) 0.018(3) 0.003(3) -0.005(3) -0.004(4)
O7A 0.025(3) 0.028(3) 0.034(3) 0.005(3) 0.003(3) 0.008(2)
O8A 0.037(4) 0.025(4) 0.022(3) -0.007(3) -0.007(3) 0.012(3)
O9A 0.016(3) 0.047(4) 0.030(3) -0.023(3) -0.006(2) -0.003(3)
O10A 0.034(4) 0.043(4) 0.037(4) 0.002(3) 0.002(3) -0.007(3)
O11A 0.034(3) 0.019(3) 0.021(3) -0.002(2) 0.003(2) 0.006(3)
O12A 0.019(3) 0.026(3) 0.029(3) 0.010(2) 0.003(2) 0.004(2)
O13A 0.016(4) 0.036(6) 0.041(5) 0.016(4) 0.013(3) -0.003(3)
O14A 0.015(3) 0.033(4) 0.029(4) 0.008(3) 0.000(3) -0.001(3)
O15A 0.024(3) 0.035(3) 0.028(3) 0.013(3) 0.008(3) 0.007(2)
O16A 0.028(5) 0.028(4) 0.021(4) 0.000(3) -0.002(3) 0.002(4)
O17A 0.017(4) 0.041(4) 0.017(4) -0.006(4) 0.005(3) -0.003(3)
O18A 0.025(4) 0.027(6) 0.033(4) -0.004(5) -0.001(2) -0.014(5)
C1A 0.030(4) 0.040(4) 0.013(3) 0.000(3) 0.000(3) 0.004(3)
C2A 0.015(3) 0.030(3) 0.017(3) -0.010(3) 0.001(2) 0.002(3)
C3A 0.017(6) 0.020(5) 0.023(4) 0.000(3) -0.010(4) 0.003(4)
C4A 0.020(5) 0.023(5) 0.023(6) 0.000(4) 0.000(4) 0.001(3)
C5A 0.011(4) 0.010(5) 0.014(4) 0.000(4) -0.004(3) -0.002(4)
C6A 0.015(4) 0.015(4) 0.019(3) -0.002(3) -0.001(3) -0.001(3)
C7A 0.017(3) 0.020(3) 0.035(4) -0.002(3) 0.013(3) 0.004(3)
C8A 0.020(3) 0.015(3) 0.017(3) -0.002(3) -0.004(3) 0.000(3)
C9A 0.021(3) 0.026(3) 0.024(3) -0.010(3) -0.007(3) 0.004(3)
C11A 0.027(4) 0.017(4) 0.013(3) 0.004(3) 0.001(3) 0.003(4)
C12A 0.020(3) 0.015(3) 0.011(2) 0.008(2) -0.001(2) -0.002(2)
C14A 0.021(4) 0.018(5) 0.023(4) -0.001(4) 0.010(3) -0.004(4)
C15A 0.012(3) 0.020(3) 0.022(3) -0.003(3) -0.002(2) 0.007(2)
C16A 0.032(6) 0.026(6) 0.033(4) -0.003(4) 0.007(4) 0.001(4)
C17A 0.011(4) 0.021(4) 0.018(5) -0.005(4) -0.002(4) -0.001(3)
C18A 0.016(5) 0.020(6) 0.018(5) -0.005(5) -0.002(4) 0.004(4)
C19A 0.010(3) 0.013(3) 0.010(3) 0.004(3) 0.004(2) 0.005(3)
Mo3 0.0193(5) 0.0367(7) 0.0259(6) 0.0095(5) 0.0022(5) -0.0049(6)
Mo4 0.0248(11) 0.0220(7) 0.0265(10) 0.0036(7) -0.0018(6) 0.0005(7)
Fe5 0.0149(7) 0.0192(9) 0.0222(9) 0.0018(7) 0.0046(6) 0.0022(8)
Fe6 0.0316(11) 0.0265(13) 0.0335(13) 0.0161(9) -0.0073(10) 0.0045(9)
Fe7 0.0313(10) 0.0209(10) 0.0212(10) 0.0114(8) -0.0009(8) 0.0039(7)
Fe8 0.0173(15) 0.0257(10) 0.0243(15) 0.0049(10) 0.0038(9) 0.0036(11)
O1B 0.033(5) 0.061(6) 0.062(6) -0.032(5) -0.004(4) 0.001(4)
O2B 0.029(8) 0.036(8) 0.038(6) 0.011(5) 0.012(5) -0.003(5)
O3B 0.054(7) 0.076(7) 0.044(6) 0.023(6) 0.011(5) 0.034(6)
O5B 0.034(7) 0.047(8) 0.040(10) -0.009(7) 0.020(6) -0.015(6)
O6B 0.042(9) 0.054(9) 0.020(5) 0.011(5) -0.009(6) 0.001(7)
O7B 0.037(5) 0.031(5) 0.053(6) 0.012(5) 0.009(5) 0.007(4)
O8B 0.042(6) 0.026(6) 0.039(6) 0.005(6) -0.007(5) 0.005(6)
O9B 0.029(5) 0.072(7) 0.037(5) -0.017(5) 0.006(4) -0.005(4)
O10B 0.038(7) 0.040(6) 0.033(7) 0.004(5) -0.001(5) -0.013(5)
O11B 0.054(7) 0.025(5) 0.041(6) 0.010(4) -0.011(5) 0.000(5)
O12B 0.027(4) 0.052(6) 0.041(5) 0.023(4) 0.000(4) 0.004(4)
O13B 0.040(7) 0.048(9) 0.046(9) 0.012(7) 0.008(6) 0.009(7)
O15B 0.039(5) 0.038(4) 0.039(4) 0.015(4) 0.013(4) 0.004(4)
O16B 0.037(7) 0.032(6) 0.025(5) 0.003(4) -0.002(5) 0.001(5)
O17B 0.016(6) 0.040(10) 0.047(8) -0.012(6) 0.004(5) 0.000(6)
O18B 0.028(6) 0.031(10) 0.034(6) 0.002(8) 0.006(4) -0.017(8)
C1B 0.038(6) 0.050(6) 0.042(6) -0.010(5) 0.016(5) 0.002(5)
C2B 0.034(8) 0.039(8) 0.036(8) -0.002(5) -0.005(5) 0.004(5)
C3B 0.033(5) 0.045(5) 0.030(5) 0.010(4) 0.001(4) 0.008(4)
C4B 0.012(7) 0.018(7) 0.019(7) 0.003(6) 0.002(5) 0.004(6)
C5B 0.026(7) 0.040(8) 0.032(8) 0.001(6) 0.001(5) -0.001(5)
C6B 0.022(6) 0.017(6) 0.026(5) 0.008(4) 0.001(4) 0.005(5)
C7B 0.032(5) 0.034(5) 0.053(6) 0.003(5) 0.004(5) 0.001(4)
C8B 0.031(6) 0.030(6) 0.033(5) -0.004(4) 0.002(5) -0.004(5)
C9B 0.032(5) 0.041(5) 0.034(5) -0.007(4) -0.009(4) 0.008(4)
C10B 0.029(7) 0.017(7) 0.015(5) 0.003(4) 0.010(4) -0.002(5)
C11B 0.038(6) 0.028(6) 0.033(6) 0.003(5) -0.006(5) -0.006(6)
C12B 0.027(5) 0.029(5) 0.034(5) 0.005(4) -0.003(4) -0.007(4)
C13B 0.010(7) 0.030(8) 0.028(8) -0.005(5) 0.004(6) 0.007(5)
C15B 0.028(5) 0.032(5) 0.029(5) 0.000(4) -0.001(4) 0.008(4)
C16B 0.033(7) 0.036(7) 0.035(6) 0.007(5) 0.000(5) 0.001(5)
C17B 0.019(7) 0.024(7) 0.019(7) 0.005(5) -0.002(5) -0.006(5)
C18B 0.027(7) 0.033(9) 0.027(7) -0.003(6) 0.003(5) 0.003(6)
C19B 0.027(6) 0.019(5) 0.023(5) 0.000(4) 0.002(4) 0.005(4)
K1 0.0177(4) 0.0191(4) 0.0281(4) -0.0012(3) 0.0008(3) -0.0020(3)
O1 0.0165(15) 0.0215(14) 0.0217(14) -0.0048(11) 0.0004(11) -0.0012(11)
O2 0.0173(14) 0.0191(13) 0.0243(14) -0.0010(11) 0.0031(11) -0.0014(11)
O3 0.0224(16) 0.0190(14) 0.0212(14) 0.0026(11) -0.0011(12) -0.0013(11)
O4 0.0216(16) 0.0217(14) 0.0256(14) -0.0045(12) 0.0024(12) -0.0048(12)
O5 0.0186(16) 0.0221(15) 0.0415(18) -0.0016(14) 0.0030(13) -0.0025(12)
O6 0.0175(16) 0.0261(15) 0.0284(16) -0.0075(12) 0.0001(12) -0.0011(11)
C1 0.025(2) 0.0153(17) 0.0186(17) 0.0023(14) 0.0036(15) -0.0033(15)
C2 0.033(2) 0.0214(19) 0.0170(18) -0.0008(15) 0.0023(16) -0.0041(18)
C3 0.053(3) 0.024(2) 0.0163(19) 0.0004(16) 0.0059(19) -0.001(2)
C4 0.045(3) 0.030(2) 0.028(2) -0.0004(18) 0.016(2) 0.004(2)
C5 0.028(2) 0.030(2) 0.031(2) 0.0031(19) 0.0105(19) 0.0009(19)
C6 0.026(2) 0.0174(19) 0.025(2) 0.0010(16) 0.0065(17) -0.0008(16)
C7 0.018(2) 0.0198(19) 0.026(2) 0.0003(15) -0.0038(16) -0.0034(15)
C8 0.0155(19) 0.023(2) 0.031(2) 0.0014(16) 0.0009(16) -0.0007(15)
C9 0.020(2) 0.028(2) 0.025(2) -0.0029(17) 0.0044(16) -0.0004(17)
C10 0.020(2) 0.026(2) 0.0231(19) -0.0015(16) 0.0047(16) 0.0031(16)
C11 0.031(2) 0.0152(18) 0.024(2) 0.0002(15) 0.0028(17) 0.0004(16)
C12 0.029(2) 0.0189(18) 0.0219(19) -0.0058(15) 0.0022(17) -0.0012(17)
C13 0.024(2) 0.028(2) 0.038(2) -0.0058(19) 0.0007(19) -0.0068(18)
C14 0.019(2) 0.029(2) 0.042(3) -0.003(2) 0.0039(18) -0.0078(18)
C15 0.020(2) 0.027(2) 0.041(2) -0.002(2) 0.0041(18) -0.0024(18)
C16 0.021(2) 0.029(2) 0.036(2) -0.0005(19) -0.0026(18) 0.0023(18)
K2 0.0172(4) 0.0196(4) 0.0309(5) -0.0008(3) 0.0010(3) -0.0012(3)
O7 0.0178(16) 0.0232(15) 0.0307(17) -0.0053(12) -0.0024(12) -0.0016(11)
O8 0.0235(17) 0.0217(15) 0.0352(17) -0.0013(13) 0.0065(13) -0.0032(12)
O9 0.0223(16) 0.0217(14) 0.0234(14) -0.0075(12) 0.0041(12) -0.0022(12)
O10 0.0228(16) 0.0162(14) 0.0207(13) 0.0026(10) 0.0025(11) -0.0010(11)
O11 0.0170(14) 0.0186(13) 0.0263(14) -0.0005(11) 0.0040(11) -0.0011(11)
O12 0.0163(15) 0.0225(14) 0.0216(14) -0.0032(11) -0.0019(11) -0.0022(11)
C17 0.020(2) 0.0181(18) 0.0211(18) 0.0021(15) 0.0023(15) -0.0041(15)
C18 0.026(2) 0.027(2) 0.029(2) -0.0007(18) 0.0101(18) -0.0001(18)
C19 0.041(3) 0.029(2) 0.028(2) 0.0003(18) 0.016(2) 0.004(2)
C20 0.045(3) 0.025(2) 0.0181(19) -0.0023(16) 0.0078(19) -0.0032(19)
C21 0.031(2) 0.023(2) 0.0187(19) 0.0037(16) -0.0003(16) -0.0057(18)
C22 0.022(2) 0.0156(17) 0.0195(18) 0.0005(14) 0.0047(15) -0.0024(15)
C23 0.018(2) 0.028(2) 0.033(2) -0.0038(19) -0.0051(17) -0.0016(17)
C24 0.018(2) 0.033(2) 0.037(2) -0.003(2) 0.0014(17) 0.0005(18)
C25 0.022(2) 0.026(2) 0.046(3) -0.005(2) 0.006(2) -0.0058(18)
C26 0.024(2) 0.022(2) 0.036(2) -0.0065(18) 0.0019(19) -0.0084(17)
C27 0.032(3) 0.0150(18) 0.028(2) -0.0035(16) 0.0080(18) -0.0049(17)
C28 0.029(2) 0.0155(18) 0.028(2) 0.0022(15) 0.0077(18) 0.0011(16)
C29 0.021(2) 0.0247(19) 0.0238(19) -0.0016(16) 0.0033(16) 0.0057(16)
C30 0.019(2) 0.026(2) 0.026(2) -0.0037(17) 0.0076(16) -0.0016(17)
C31 0.019(2) 0.018(2) 0.028(2) 0.0034(15) -0.0022(16) -0.0053(15)
C32 0.018(2) 0.0216(19) 0.0234(19) -0.0012(15) -0.0043(16) -0.0022(16)

loop_
_atom_type_symbol
_atom_type_description
_atom_type_scat_dispersion_real
_atom_type_scat_dispersion_imag
_atom_type_scat_source
C C 0.0033 0.0016 'International Tables Vol C Tables 4.2.6.8 and 6.1.1.4'
H H 0.0000 0.0000 'International Tables Vol C Tables 4.2.6.8 and 6.1.1.4'
Fe Fe 0.3463 0.8444 'International Tables Vol C Tables 4.2.6.8 and 6.1.1.4'
K K 0.2009 0.2494 'International Tables Vol C Tables 4.2.6.8 and 6.1.1.4'
Mo Mo -1.6832 0.6857 'International Tables Vol C Tables 4.2.6.8 and 6.1.1.4'
O O 0.0106 0.0060 'International Tables Vol C Tables 4.2.6.8 and 6.1.1.4'

loop_
_geom_angle_atom_site_label_1
_geom_angle_atom_site_label_2
_geom_angle_atom_site_label_3
_geom_angle
_geom_angle_site_symmetry_1
_geom_angle_site_symmetry_3
_geom_angle_publ_flag
Fe2 Mo1 Mo2 59.45(4) . . ?
Fe2 Mo1 Fe3 82.56(4) . . ?
Fe2 Mo1 Fe4 54.94(7) . . ?
Fe3 Mo1 Mo2 56.64(4) . . ?
Fe3 Mo1 Fe4 52.98(7) . . ?
Fe4 Mo1 Mo2 83.64(7) . . ?
C1A Mo1 Mo2 109.0(3) . . ?
C1A Mo1 Fe2 165.5(3) . . ?
C1A Mo1 Fe3 83.5(3) . . ?
C1A Mo1 Fe4 118.1(2) . . ?
C1A Mo1 C2A 86.3(4) . . ?
C1A Mo1 C7A 152.7(3) . . ?
C1A Mo1 C19A 123.3(4) . . ?
C2A Mo1 Mo2 164.0(2) . . ?
C2A Mo1 Fe2 106.2(2) . . ?
C2A Mo1 Fe3 132.7(2) . . ?
C2A Mo1 Fe4 93.6(2) . . ?
C2A Mo1 C7A 81.7(3) . . ?
C2A Mo1 C19A 132.2(4) . . ?
C3A Mo1 Mo2 89.0(8) . . ?
C3A Mo1 Fe2 103.9(7) . . ?
C3A Mo1 Fe3 136.2(8) . . ?
C3A Mo1 Fe4 158.3(7) . . ?
C3A Mo1 C1A 83.7(8) . . ?
C3A Mo1 C2A 87.8(9) . . ?
C3A Mo1 C7A 71.5(8) . . ?
C3A Mo1 C19A 128.1(8) . . ?
C7A Mo1 Mo2 82.3(2) . . ?
C7A Mo1 Fe2 40.17(17) . . ?
C7A Mo1 Fe3 122.39(17) . . ?
C7A Mo1 Fe4 87.24(18) . . ?
C19A Mo1 Mo2 42.7(3) . . ?
C19A Mo1 Fe2 42.4(2) . . ?
C19A Mo1 Fe3 40.2(2) . . ?
C19A Mo1 Fe4 40.9(3) . . ?
C19A Mo1 C7A 82.2(3) . . ?
Fe1 Mo2 Mo1 85.52(5) . . ?
Fe1 Mo2 Fe2 53.84(4) . . ?
Fe2 Mo2 Mo1 55.63(4) . . ?
Fe3 Mo2 Mo1 58.78(4) . . ?
Fe3 Mo2 Fe1 56.88(4) . . ?
Fe3 Mo2 Fe2 81.65(5) . . ?
C4A Mo2 Mo1 74.4(6) . . ?
C4A Mo2 Fe1 157.3(6) . . ?
C4A Mo2 Fe2 118.4(6) . . ?
C4A Mo2 Fe3 102.6(6) . . ?
C4A Mo2 C5A 87.3(8) . . ?
C4A Mo2 C6A 83.2(7) . . ?
C4A Mo2 C8A 78.2(6) . . ?
C4A Mo2 C9A 158.0(6) . . ?
C4A Mo2 C19A 115.4(6) . . ?
C5A Mo2 Mo1 156.2(5) . . ?
C5A Mo2 Fe1 108.8(6) . . ?
C5A Mo2 Fe2 148.1(5) . . ?
C5A Mo2 Fe3 112.6(5) . . ?
C5A Mo2 C8A 78.3(5) . . ?
C5A Mo2 C9A 71.0(6) . . ?
C5A Mo2 C19A 146.7(6) . . ?
C6A Mo2 Mo1 108.2(4) . . ?
C6A Mo2 Fe1 113.6(4) . . ?
C6A Mo2 Fe2 81.0(4) . . ?
C6A Mo2 Fe3 162.4(4) . . ?
C6A Mo2 C5A 84.0(6) . . ?
C6A Mo2 C8A 154.8(4) . . ?
C6A Mo2 C9A 98.0(4) . . ?
C6A Mo2 C19A 120.9(4) . . ?
C8A Mo2 Mo1 83.1(2) . . ?
C8A Mo2 Fe1 89.2(2) . . ?
C8A Mo2 Fe2 122.89(19) . . ?
C8A Mo2 Fe3 41.59(19) . . ?
C8A Mo2 C9A 93.1(3) . . ?
C9A Mo2 Mo1 125.14(17) . . ?
C9A Mo2 Fe1 39.63(16) . . ?
C9A Mo2 Fe2 83.37(18) . . ?
C9A Mo2 Fe3 82.84(17) . . ?
C19A Mo2 Mo1 42.2(2) . . ?
C19A Mo2 Fe1 43.4(2) . . ?
C19A Mo2 Fe2 40.2(2) . . ?
C19A Mo2 Fe3 41.6(2) . . ?
C19A Mo2 C8A 82.7(3) . . ?
C19A Mo2 C9A 83.0(3) . . ?
Fe2 Fe1 Mo2 64.54(5) . . ?
Fe2 Fe1 Fe3 90.13(6) . . ?
Fe3 Fe1 Mo2 61.46(5) . . ?
Fe4 Fe1 Mo2 95.78(7) . . ?
Fe4 Fe1 Fe2 61.72(8) . . ?
Fe4 Fe1 Fe3 59.35(7) . . ?
C9A Fe1 Mo2 62.8(3) . . ?
C9A Fe1 Fe2 109.4(3) . . ?
C9A Fe1 Fe3 102.4(2) . . ?
C9A Fe1 Fe4 157.8(3) . . ?
C9A Fe1 C19A 110.0(4) . . ?
C12A Fe1 Mo2 116.3(2) . . ?
C12A Fe1 Fe2 73.9(2) . . ?
C12A Fe1 Fe3 162.0(3) . . ?
C12A Fe1 Fe4 104.6(3) . . ?
C12A Fe1 C9A 91.0(4) . . ?
C12A Fe1 C13A 94.0(6) . . ?
C12A Fe1 C19A 119.9(3) . . ?
C13A Fe1 Mo2 138.2(5) . . ?
C13A Fe1 Fe2 156.6(5) . . ?
C13A Fe1 Fe3 97.9(5) . . ?
C13A Fe1 Fe4 103.9(5) . . ?
C13A Fe1 C9A 90.4(6) . . ?
C13A Fe1 C19A 138.9(6) . . ?
C19A Fe1 Mo2 47.3(3) . . ?
C19A Fe1 Fe2 46.1(2) . . ?
C19A Fe1 Fe3 44.1(2) . . ?
C19A Fe1 Fe4 48.5(3) . . ?
Mo1 Fe2 Mo2 64.92(4) . . ?
Fe1 Fe2 Mo1 95.93(5) . . ?
Fe1 Fe2 Mo2 61.62(4) . . ?
Fe1 Fe2 Fe4 57.73(8) . . ?
Fe4 Fe2 Mo1 64.89(5) . . ?
Fe4 Fe2 Mo2 91.78(8) . . ?
C7A Fe2 Mo1 60.7(3) . . ?
C7A Fe2 Mo2 98.9(3) . . ?
C7A Fe2 Fe1 155.5(3) . . ?
C7A Fe2 Fe4 112.1(3) . . ?
C7A Fe2 C19A 107.7(4) . . ?
C10A Fe2 Mo1 142.0(3) . . ?
C10A Fe2 Mo2 89.0(3) . . ?
C10A Fe2 Fe1 94.8(3) . . ?
C10A Fe2 Fe4 147.5(3) . . ?
C10A Fe2 C7A 99.9(4) . . ?
C10A Fe2 C11A 95.8(5) . . ?
C10A Fe2 C19A 129.1(4) . . ?
C11A Fe2 Mo1 117.4(3) . . ?
C11A Fe2 Mo2 163.0(3) . . ?
C11A Fe2 Fe1 101.6(3) . . ?
C11A Fe2 Fe4 75.5(3) . . ?
C11A Fe2 C7A 96.3(4) . . ?
C11A Fe2 C19A 121.9(4) . . ?
C19A Fe2 Mo1 47.7(2) . . ?
C19A Fe2 Mo2 45.6(3) . . ?
C19A Fe2 Fe1 48.3(2) . . ?
C19A Fe2 Fe4 46.5(3) . . ?
Mo2 Fe3 Mo1 64.58(4) . . ?
Fe1 Fe3 Mo1 91.36(5) . . ?
Fe1 Fe3 Mo2 61.66(4) . . ?
Fe4 Fe3 Mo1 63.77(6) . . ?
Fe4 Fe3 Mo2 94.48(8) . . ?
Fe4 Fe3 Fe1 57.02(7) . . ?
C8A Fe3 Mo1 96.2(3) . . ?
C8A Fe3 Mo2 55.4(3) . . ?
C8A Fe3 Fe1 104.2(3) . . ?
C8A Fe3 Fe4 149.7(3) . . ?
C14A Fe3 Mo1 88.6(6) . . ?
C14A Fe3 Mo2 131.9(7) . . ?
C14A Fe3 Fe1 163.8(7) . . ?
C14A Fe3 Fe4 109.0(6) . . ?
C14A Fe3 C8A 91.9(7) . . ?
C14A Fe3 C15A 93.6(7) . . ?
C14A Fe3 C19A 132.4(6) . . ?
C15A Fe3 Mo1 170.3(3) . . ?
C15A Fe3 Mo2 119.6(3) . . ?
C15A Fe3 Fe1 83.9(2) . . ?
C15A Fe3 Fe4 106.7(3) . . ?
C15A Fe3 C8A 93.2(4) . . ?
C15A Fe3 C19A 129.9(3) . . ?
C19A Fe3 Mo1 45.2(2) . . ?
C19A Fe3 Mo2 47.5(3) . . ?
C19A Fe3 Fe1 46.2(2) . . ?
C19A Fe3 Fe4 47.4(3) . . ?
C19A Fe3 C8A 102.3(4) . . ?
Fe1 Fe4 Mo1 94.65(9) . . ?
Fe1 Fe4 Fe2 60.55(8) . . ?
Fe1 Fe4 Fe3 63.63(8) . . ?
Fe2 Fe4 Mo1 60.17(6) . . ?
Fe3 Fe4 Mo1 63.25(6) . . ?
Fe3 Fe4 Fe2 91.88(9) . . ?
C16A Fe4 Mo1 100.2(6) . . ?
C16A Fe4 Fe1 115.1(5) . . ?
C16A Fe4 Fe2 157.7(6) . . ?
C16A Fe4 Fe3 68.3(6) . . ?
C16A Fe4 C19A 113.5(6) . . ?
C17A Fe4 Mo1 162.7(5) . . ?
C17A Fe4 Fe1 78.1(5) . . ?
C17A Fe4 Fe2 102.9(5) . . ?
C17A Fe4 Fe3 124.7(5) . . ?
C17A Fe4 C16A 97.1(7) . . ?
C17A Fe4 C18A 97.9(11) . . ?
C17A Fe4 C19A 126.6(5) . . ?
C18A Fe4 Mo1 83.5(10) . . ?
C18A Fe4 Fe1 160.0(9) . . ?
C18A Fe4 Fe2 102.1(10) . . ?
C18A Fe4 Fe3 130.9(9) . . ?
C18A Fe4 C16A 84.8(11) . . ?
C18A Fe4 C19A 126.4(11) . . ?
C19A Fe4 Mo1 45.0(2) . . ?
C19A Fe4 Fe1 49.7(3) . . ?
C19A Fe4 Fe2 45.6(2) . . ?
C19A Fe4 Fe3 46.3(3) . . ?
C15A O15A K1 111.0(6) . . ?
C16A O16A K1 133.5(12) . . ?
O1A C1A Mo1 173.4(8) . . ?
O2A C2A Mo1 175.8(6) . . ?
O3A C3A Mo1 174(2) . . ?
O4A C4A Mo2 171.2(19) . . ?
O5A C5A Mo2 174.5(18) . . ?
O6A C6A Mo2 174.1(13) . . ?
Fe2 C7A Mo1 79.2(3) . . ?
O7A C7A Mo1 128.5(6) . . ?
O7A C7A Fe2 152.2(8) . . ?
Fe3 C8A Mo2 83.0(3) . . ?
O8A C8A Mo2 132.5(7) . . ?
O8A C8A Fe3 144.4(8) . . ?
Fe1 C9A Mo2 77.6(3) . . ?
O9A C9A Mo2 127.0(6) . . ?
O9A C9A Fe1 155.3(7) . . ?
O10A C10A Fe2 168.8(9) . . ?
O11A C11A Fe2 173.5(9) . . ?
O12A C12A Fe1 172.2(6) . . ?
O13A C13A Fe1 173.7(15) . . ?
O14A C14A Fe3 174.6(16) . . ?
O15A C15A Fe3 173.8(8) . . ?
O16A C16A Fe4 163.2(16) . . ?
O17A C17A Fe4 173.9(13) . . ?
O18A C18A Fe4 170(3) . . ?
Mo1 C19A Mo2 95.1(4) . . ?
Fe1 C19A Mo1 173.9(6) . . ?
Fe1 C19A Mo2 89.3(4) . . ?
Fe2 C19A Mo1 89.8(3) . . ?
Fe2 C19A Mo2 94.2(4) . . ?
Fe2 C19A Fe1 85.6(3) . . ?
Fe2 C19A Fe4 87.8(4) . . ?
Fe3 C19A Mo1 94.5(4) . . ?
Fe3 C19A Mo2 91.0(4) . . ?
Fe3 C19A Fe1 89.7(3) . . ?
Fe3 C19A Fe2 172.9(6) . . ?
Fe3 C19A Fe4 86.3(4) . . ?
Fe4 C19A Mo1 94.1(4) . . ?
Fe4 C19A Mo2 170.6(4) . . ?
Fe4 C19A Fe1 81.8(4) . . ?
Fe6 Mo3 Mo4 59.15(8) . . ?
Fe6 Mo3 Fe7 83.23(7) . . ?
Fe6 Mo3 Fe8 55.25(10) . . ?
Fe7 Mo3 Mo4 57.24(7) . . ?
Fe7 Mo3 Fe8 53.32(10) . . ?
Fe8 Mo3 Mo4 83.80(9) . . ?
C1B Mo3 Mo4 166.2(5) . . ?
C1B Mo3 Fe6 107.6(5) . . ?
C1B Mo3 Fe7 128.6(5) . . ?
C1B Mo3 Fe8 91.2(4) . . ?
C1B Mo3 C7B 85.3(7) . . ?
C1B Mo3 C19B 129.0(6) . . ?
C2B Mo3 Mo4 91.7(10) . . ?
C2B Mo3 Fe6 105.2(10) . . ?
C2B Mo3 Fe7 138.3(11) . . ?
C2B Mo3 Fe8 159.2(10) . . ?
C2B Mo3 C1B 88.4(11) . . ?
C2B Mo3 C3B 82.4(11) . . ?
C2B Mo3 C7B 72.9(11) . . ?
C2B Mo3 C19B 131.4(11) . . ?
C3B Mo3 Mo4 111.6(5) . . ?
C3B Mo3 Fe6 167.6(4) . . ?
C3B Mo3 Fe7 84.6(4) . . ?
C3B Mo3 Fe8 118.1(4) . . ?
C3B Mo3 C1B 82.0(7) . . ?
C3B Mo3 C7B 152.5(5) . . ?
C3B Mo3 C19B 126.6(6) . . ?
C7B Mo3 Mo4 81.5(4) . . ?
C7B Mo3 Fe6 39.0(3) . . ?
C7B Mo3 Fe7 122.0(3) . . ?
C7B Mo3 Fe8 86.3(3) . . ?
C19B Mo3 Mo4 44.2(5) . . ?
C19B Mo3 Fe6 41.2(4) . . ?
C19B Mo3 Fe7 42.1(4) . . ?
C19B Mo3 Fe8 39.7(5) . . ?
C19B Mo3 C7B 80.0(5) . . ?
Fe5 Mo4 Mo3 86.04(9) . . ?
Fe5 Mo4 Fe6 54.55(7) . . ?
Fe6 Mo4 Mo3 56.07(7) . . ?
Fe7 Mo4 Mo3 58.82(7) . . ?
Fe7 Mo4 Fe5 57.18(7) . . ?
Fe7 Mo4 Fe6 82.41(10) . . ?
C4B Mo4 Mo3 156.1(11) . . ?
C4B Mo4 Fe5 108.0(12) . . ?
C4B Mo4 Fe6 147.8(11) . . ?
C4B Mo4 Fe7 112.1(12) . . ?
C4B Mo4 C8B 78.7(12) . . ?
C4B Mo4 C19B 145.5(13) . . ?
C5B Mo4 Mo3 72.9(8) . . ?
C5B Mo4 Fe5 156.9(8) . . ?
C5B Mo4 Fe6 116.5(8) . . ?
C5B Mo4 Fe7 102.5(8) . . ?
C5B Mo4 C4B 89.2(14) . . ?
C5B Mo4 C8B 79.4(9) . . ?
C5B Mo4 C19B 116.4(9) . . ?
C6B Mo4 Mo3 96.6(7) . . ?
C6B Mo4 Fe5 114.3(7) . . ?
C6B Mo4 Fe6 73.4(7) . . ?
C6B Mo4 Fe7 152.8(7) . . ?
C6B Mo4 C4B 95.0(14) . . ?
C6B Mo4 C5B 78.2(10) . . ?
C6B Mo4 C8B 156.9(8) . . ?
C6B Mo4 C19B 111.9(8) . . ?
C8B Mo4 Mo3 82.5(3) . . ?
C8B Mo4 Fe5 88.8(4) . . ?
C8B Mo4 Fe6 122.8(3) . . ?
C8B Mo4 Fe7 40.8(3) . . ?
C19B Mo4 Mo3 44.2(5) . . ?
C19B Mo4 Fe5 41.9(5) . . ?
C19B Mo4 Fe6 39.4(4) . . ?
C19B Mo4 Fe7 43.0(4) . . ?
C19B Mo4 C8B 83.5(5) . . ?
Fe6 Fe5 Mo4 63.12(9) . . ?
Fe6 Fe5 Fe7 89.37(8) . . ?
Fe7 Fe5 Mo4 61.07(8) . . ?
Fe8 Fe5 Mo4 94.86(10) . . ?
Fe8 Fe5 Fe6 61.64(11) . . ?
Fe8 Fe5 Fe7 59.26(10) . . ?
C9B Fe5 Mo4 64.2(4) . . ?
C9B Fe5 Fe6 109.9(5) . . ?
C9B Fe5 Fe7 102.4(4) . . ?
C9B Fe5 Fe8 158.1(4) . . ?
C9B Fe5 C19B 111.9(7) . . ?
C12B Fe5 Mo4 116.8(4) . . ?
C12B Fe5 Fe6 74.2(4) . . ?
C12B Fe5 Fe7 161.1(4) . . ?
C12B Fe5 Fe8 103.7(5) . . ?
C12B Fe5 C9B 92.2(6) . . ?
C12B Fe5 C13B 92.8(12) . . ?
C12B Fe5 C19B 117.9(6) . . ?
C13B Fe5 Mo4 139.0(13) . . ?
C13B Fe5 Fe6 157.5(13) . . ?
C13B Fe5 Fe7 99.5(11) . . ?
C13B Fe5 Fe8 105.4(13) . . ?
C13B Fe5 C9B 88.5(14) . . ?
C13B Fe5 C19B 141.0(12) . . ?
C19B Fe5 Mo4 47.8(5) . . ?
C19B Fe5 Fe6 44.2(4) . . ?
C19B Fe5 Fe7 45.2(4) . . ?
C19B Fe5 Fe8 47.2(5) . . ?
Mo3 Fe6 Mo4 64.78(8) . . ?
Fe5 Fe6 Mo3 95.97(8) . . ?
Fe5 Fe6 Mo4 62.32(8) . . ?
Fe5 Fe6 Fe8 57.32(10) . . ?
Fe8 Fe6 Mo3 64.93(8) . . ?
Fe8 Fe6 Mo4 91.93(11) . . ?
C7B Fe6 Mo3 63.8(5) . . ?
C7B Fe6 Mo4 100.9(5) . . ?
C7B Fe6 Fe5 158.8(5) . . ?
C7B Fe6 Fe8 114.1(6) . . ?
C7B Fe6 C19B 112.9(7) . . ?
C10B Fe6 Mo3 141.9(10) . . ?
C10B Fe6 Mo4 93.9(8) . . ?
C10B Fe6 Fe5 101.3(8) . . ?
C10B Fe6 Fe8 151.3(9) . . ?
C10B Fe6 C7B 92.3(10) . . ?
C10B Fe6 C11B 93.5(11) . . ?
C10B Fe6 C19B 135.5(9) . . ?
C11B Fe6 Mo3 116.3(6) . . ?
C11B Fe6 Mo4 162.7(6) . . ?
C11B Fe6 Fe5 100.9(6) . . ?
C11B Fe6 Fe8 74.3(6) . . ?
C11B Fe6 C7B 94.3(8) . . ?
C11B Fe6 C19B 118.9(8) . . ?
C19B Fe6 Mo3 49.5(5) . . ?
C19B Fe6 Mo4 47.2(5) . . ?
C19B Fe6 Fe5 46.5(5) . . ?
C19B Fe6 Fe8 44.8(5) . . ?
Mo4 Fe7 Mo3 63.95(7) . . ?
Fe5 Fe7 Mo3 91.43(7) . . ?
Fe5 Fe7 Mo4 61.75(7) . . ?
Fe8 Fe7 Mo3 63.85(8) . . ?
Fe8 Fe7 Mo4 93.67(10) . . ?
Fe8 Fe7 Fe5 56.59(10) . . ?
C8B Fe7 Mo3 97.4(4) . . ?
C8B Fe7 Mo4 58.6(5) . . ?
C8B Fe7 Fe5 106.6(5) . . ?
C8B Fe7 Fe8 152.0(5) . . ?
C8B Fe7 C19B 106.4(7) . . ?
C14B Fe7 Mo3 101.2(4) . . ?
C14B Fe7 Mo4 137.7(5) . . ?
C14B Fe7 Fe5 160.2(5) . . ?
C14B Fe7 Fe8 115.9(5) . . ?
C14B Fe7 C8B 87.0(7) . . ?
C14B Fe7 C15B 82.1(6) . . ?
C14B Fe7 C19B 146.1(7) . . ?
C15B Fe7 Mo3 169.5(4) . . ?
C15B Fe7 Mo4 120.0(5) . . ?
C15B Fe7 Fe5 82.9(4) . . ?
C15B Fe7 Fe8 105.7(4) . . ?
C15B Fe7 C8B 92.7(6) . . ?
C15B Fe7 C19B 126.9(6) . . ?
C19B Fe7 Mo3 47.1(5) . . ?
C19B Fe7 Mo4 48.2(5) . . ?
C19B Fe7 Fe5 44.4(5) . . ?
C19B Fe7 Fe8 45.6(5) . . ?
Fe5 Fe8 Mo3 94.99(13) . . ?
Fe5 Fe8 Fe6 61.04(11) . . ?
Fe5 Fe8 Fe7 64.15(11) . . ?
Fe6 Fe8 Mo3 59.83(9) . . ?
Fe7 Fe8 Mo3 62.83(9) . . ?
Fe7 Fe8 Fe6 91.74(14) . . ?
C16B Fe8 Mo3 106.5(7) . . ?
C16B Fe8 Fe5 106.8(7) . . ?
C16B Fe8 Fe6 158.2(8) . . ?
C16B Fe8 Fe7 66.5(8) . . ?
C16B Fe8 C19B 114.4(9) . . ?
C17B Fe8 Mo3 162.5(8) . . ?
C17B Fe8 Fe5 79.2(8) . . ?
C17B Fe8 Fe6 103.4(8) . . ?
C17B Fe8 Fe7 126.7(9) . . ?
C17B Fe8 C16B 91.0(11) . . ?
C17B Fe8 C19B 125.9(10) . . ?
C18B Fe8 Mo3 84.0(11) . . ?
C18B Fe8 Fe5 160.2(10) . . ?
C18B Fe8 Fe6 102.3(11) . . ?
C18B Fe8 Fe7 130.7(10) . . ?
C18B Fe8 C16B 92.3(12) . . ?
C18B Fe8 C17B 95.9(14) . . ?
C18B Fe8 C19B 127.6(12) . . ?
C19B Fe8 Mo3 46.4(5) . . ?
C19B Fe8 Fe5 48.6(5) . . ?
C19B Fe8 Fe6 43.8(5) . . ?
C19B Fe8 Fe7 47.9(5) . . ?
C15B O15B K2 109.5(11) . . ?
C16B O16B K2 134.8(18) . . ?
O1B C1B Mo3 171.8(15) . . ?
O2B C2B Mo3 176(3) . . ?
O3B C3B Mo3 170.6(15) . . ?
O4B C4B Mo4 175(3) . . ?
O5B C5B Mo4 167(3) . . ?
O6B C6B Mo4 165(2) . . ?
Fe6 C7B Mo3 77.2(5) . . ?
O7B C7B Mo3 125.5(11) . . ?
O7B C7B Fe6 156.9(14) . . ?
Fe7 C8B Mo4 80.7(5) . . ?
O8B C8B Mo4 128.9(12) . . ?
O8B C8B Fe7 150.3(14) . . ?
O9B C9B Fe5 155.1(11) . . ?
O10B C10B Fe6 175(2) . . ?
O11B C11B Fe6 173.8(16) . . ?
O12B C12B Fe5 170.2(11) . . ?
O13B C13B Fe5 178(3) . . ?
O14B C14B Fe7 163.2(13) . . ?
O15B C15B Fe7 173.7(13) . . ?
O16B C16B Fe8 165(2) . . ?
O17B C17B Fe8 176(3) . . ?
O18B C18B Fe8 168(3) . . ?
Mo3 C19B Mo4 91.6(7) . . ?
Fe5 C19B Mo3 177.7(9) . . ?
Fe5 C19B Mo4 90.4(6) . . ?
Fe5 C19B Fe7 90.4(6) . . ?
Fe6 C19B Mo3 89.3(6) . . ?
Fe6 C19B Mo4 93.3(7) . . ?
Fe6 C19B Fe5 89.3(7) . . ?
Fe6 C19B Fe7 177.8(10) . . ?
Fe6 C19B Fe8 91.3(7) . . ?
Fe7 C19B Mo3 90.9(7) . . ?
Fe7 C19B Mo4 88.8(6) . . ?
Fe8 C19B Mo3 94.0(7) . . ?
Fe8 C19B Mo4 172.8(9) . . ?
Fe8 C19B Fe5 84.2(7) . . ?
Fe8 C19B Fe7 86.5(7) . . ?
O16A K1 O15A 73.3(3) . . ?
O1 K1 O15A 145.99(14) . . ?
O1 K1 O16A 74.3(3) . . ?
O2 K1 O15A 119.54(14) . . ?
O2 K1 O16A 75.4(3) . . ?
O2 K1 O1 60.51(9) . . ?
O2 K1 O3 61.01(9) . . ?
O2 K1 O4 114.90(10) . . ?
O2 K1 O5 159.66(10) . . ?
O2 K1 O6 114.80(10) . . ?
O3 K1 O15A 73.95(14) . . ?
O3 K1 O16A 98.2(3) . . ?
O3 K1 O1 121.02(10) . . ?
O3 K1 O4 60.44(9) . . ?
O3 K1 O6 173.29(10) . . ?
O4 K1 O15A 66.37(14) . . ?
O4 K1 O16A 138.1(3) . . ?
O4 K1 O1 147.30(10) . . ?
O5 K1 O15A 78.23(14) . . ?
O5 K1 O16A 121.9(3) . . ?
O5 K1 O1 111.16(10) . . ?
O5 K1 O3 120.94(10) . . ?
O5 K1 O4 60.81(10) . . ?
O5 K1 O6 60.88(10) . . ?
O6 K1 O15A 112.64(14) . . ?
O6 K1 O16A 85.3(3) . . ?
O6 K1 O1 54.33(9) . . ?
O6 K1 O4 120.20(10) . . ?
C1 O1 K1 119.4(2) . . ?
C1 O1 C7 116.5(3) . . ?
C7 O1 K1 115.8(2) . . ?
C8 O2 K1 112.3(2) . . ?
C8 O2 C9 112.8(3) . . ?
C9 O2 K1 111.7(2) . . ?
C10 O3 K1 116.9(2) . . ?
C11 O3 K1 118.1(2) . . ?
C11 O3 C10 111.4(3) . . ?
C12 O4 K1 112.3(2) . . ?
C13 O4 K1 112.3(3) . . ?
C13 O4 C12 111.6(3) . . ?
C14 O5 K1 117.6(3) . . ?
C15 O5 K1 119.8(3) . . ?
C15 O5 C14 113.8(3) . . ?
C6 O6 K1 120.5(3) . . ?
C6 O6 C16 120.3(4) . . ?
C16 O6 K1 109.9(3) . . ?
O1 C1 C2 124.2(4) . . ?
O1 C1 C6 115.4(4) . . ?
C2 C1 C6 120.3(4) . . ?
C1 C2 H2 120.3 . . ?
C1 C2 C3 119.4(5) . . ?
C3 C2 H2 120.3 . . ?
C2 C3 H3 119.9 . . ?
C4 C3 C2 120.2(4) . . ?
C4 C3 H3 119.9 . . ?
C3 C4 H4 119.9 . . ?
C3 C4 C5 120.3(4) . . ?
C5 C4 H4 119.9 . . ?
C4 C5 H5 119.8 . . ?
C6 C5 C4 120.3(5) . . ?
C6 C5 H5 119.8 . . ?
O6 C6 C1 114.6(4) . . ?
O6 C6 C5 125.9(5) . . ?
C5 C6 C1 119.5(4) . . ?
O1 C7 H7A 110.2 . . ?
O1 C7 H7B 110.2 . . ?
O1 C7 C8 107.7(4) . . ?
H7A C7 H7B 108.5 . . ?
C8 C7 H7A 110.2 . . ?
C8 C7 H7B 110.2 . . ?
O2 C8 C7 108.9(3) . . ?
O2 C8 H8A 109.9 . . ?
O2 C8 H8B 109.9 . . ?
C7 C8 H8A 109.9 . . ?
C7 C8 H8B 109.9 . . ?
H8A C8 H8B 108.3 . . ?
O2 C9 H9A 110.2 . . ?
O2 C9 H9B 110.2 . . ?
O2 C9 C10 107.8(3) . . ?
H9A C9 H9B 108.5 . . ?
C10 C9 H9A 110.2 . . ?
C10 C9 H9B 110.2 . . ?
O3 C10 C9 108.6(4) . . ?
O3 C10 H10A 110.0 . . ?
O3 C10 H10B 110.0 . . ?
C9 C10 H10A 110.0 . . ?
C9 C10 H10B 110.0 . . ?
H10A C10 H10B 108.4 . . ?
O3 C11 H11A 109.9 . . ?
O3 C11 H11B 109.9 . . ?
O3 C11 C12 108.9(3) . . ?
H11A C11 H11B 108.3 . . ?
C12 C11 H11A 109.9 . . ?
C12 C11 H11B 109.9 . . ?
O4 C12 C11 108.3(3) . . ?
O4 C12 H12A 110.0 . . ?
O4 C12 H12B 110.0 . . ?
C11 C12 H12A 110.0 . . ?
C11 C12 H12B 110.0 . . ?
H12A C12 H12B 108.4 . . ?
O4 C13 H13A 110.1 . . ?
O4 C13 H13B 110.1 . . ?
O4 C13 C14 108.2(4) . . ?
H13A C13 H13B 108.4 . . ?
C14 C13 H13A 110.1 . . ?
C14 C13 H13B 110.1 . . ?
O5 C14 C13 109.1(4) . . ?
O5 C14 H14A 109.9 . . ?
O5 C14 H14B 109.9 . . ?
C13 C14 H14A 109.9 . . ?
C13 C14 H14B 109.9 . . ?
H14A C14 H14B 108.3 . . ?
O5 C15 H15A 110.3 . . ?
O5 C15 H15B 110.3 . . ?
O5 C15 C16 106.9(4) . . ?
H15A C15 H15B 108.6 . . ?
C16 C15 H15A 110.3 . . ?
C16 C15 H15B 110.3 . . ?
O6 C16 C15 110.6(4) . . ?
O6 C16 H16A 109.5 . . ?
O6 C16 H16B 109.5 . . ?
C15 C16 H16A 109.5 . . ?
C15 C16 H16B 109.5 . . ?
H16A C16 H16B 108.1 . . ?
O16B K2 O15B 70.3(5) . . ?
O16B K2 O7 85.1(6) . . ?
O16B K2 O8 118.3(5) . . ?
O16B K2 O9 133.8(6) . . ?
O16B K2 O10 98.6(6) . . ?
O16B K2 O11 80.0(5) . . ?
O16B K2 O12 77.8(5) . . ?
O7 K2 O15B 112.96(19) . . ?
O7 K2 O9 120.35(10) . . ?
O7 K2 O12 54.38(9) . . ?
O8 K2 O15B 77.54(18) . . ?
O8 K2 O7 61.21(10) . . ?
O8 K2 O9 60.40(10) . . ?
O8 K2 O10 120.42(10) . . ?
O8 K2 O12 111.54(10) . . ?
O9 K2 O15B 64.46(17) . . ?
O9 K2 O12 148.28(9) . . ?
O10 K2 O15B 73.08(19) . . ?
O10 K2 O7 173.81(10) . . ?
O10 K2 O9 60.28(9) . . ?
O10 K2 O12 121.39(10) . . ?
O11 K2 O15B 119.89(18) . . ?
O11 K2 O7 115.04(10) . . ?
O11 K2 O8 159.49(10) . . ?
O11 K2 O9 114.99(10) . . ?
O11 K2 O10 61.12(9) . . ?
O11 K2 O12 60.68(9) . . ?
O12 K2 O15B 146.90(17) . . ?
C17 O7 K2 120.0(3) . . ?
C17 O7 C23 119.7(3) . . ?
C23 O7 K2 110.3(2) . . ?
C24 O8 K2 119.5(3) . . ?
C25 O8 K2 119.3(3) . . ?
C25 O8 C24 113.7(4) . . ?
C26 O9 K2 111.7(3) . . ?
C27 O9 K2 112.0(2) . . ?
C27 O9 C26 112.2(3) . . ?
C28 O10 K2 118.3(2) . . ?
C29 O10 K2 116.7(2) . . ?
C29 O10 C28 112.4(3) . . ?
C30 O11 K2 111.0(3) . . ?
C30 O11 C31 112.4(3) . . ?
C31 O11 K2 111.7(2) . . ?
C22 O12 K2 119.4(2) . . ?
C22 O12 C32 116.9(3) . . ?
C32 O12 K2 115.2(2) . . ?
O7 C17 C18 125.7(4) . . ?
O7 C17 C22 114.8(4) . . ?
C18 C17 C22 119.4(4) . . ?
C17 C18 H18 120.2 . . ?
C19 C18 C17 119.6(5) . . ?
C19 C18 H18 120.2 . . ?
C18 C19 H19 119.5 . . ?
C20 C19 C18 121.1(4) . . ?
C20 C19 H19 119.5 . . ?
C19 C20 H20 120.0 . . ?
C19 C20 C21 119.9(4) . . ?
C21 C20 H20 120.0 . . ?
C20 C21 H21 120.0 . . ?
C22 C21 C20 120.0(4) . . ?
C22 C21 H21 120.0 . . ?
O12 C22 C17 115.3(4) . . ?
O12 C22 C21 124.8(4) . . ?
C21 C22 C17 119.9(4) . . ?
O7 C23 H23A 109.4 . . ?
O7 C23 H23B 109.4 . . ?
O7 C23 C24 111.4(4) . . ?
H23A C23 H23B 108.0 . . ?
C24 C23 H23A 109.4 . . ?
C24 C23 H23B 109.4 . . ?
O8 C24 C23 107.1(4) . . ?
O8 C24 H24A 110.3 . . ?
O8 C24 H24B 110.3 . . ?
C23 C24 H24A 110.3 . . ?
C23 C24 H24B 110.3 . . ?
H24A C24 H24B 108.5 . . ?
O8 C25 H25A 110.1 . . ?
O8 C25 H25B 110.1 . . ?
O8 C25 C26 108.2(4) . . ?
H25A C25 H25B 108.4 . . ?
C26 C25 H25A 110.1 . . ?
C26 C25 H25B 110.1 . . ?
O9 C26 C25 109.3(4) . . ?
O9 C26 H26A 109.8 . . ?
O9 C26 H26B 109.8 . . ?
C25 C26 H26A 109.8 . . ?
C25 C26 H26B 109.8 . . ?
H26A C26 H26B 108.3 . . ?
O9 C27 H27A 110.0 . . ?
O9 C27 H27B 110.0 . . ?
O9 C27 C28 108.7(4) . . ?
H27A C27 H27B 108.3 . . ?
C28 C27 H27A 110.0 . . ?
C28 C27 H27B 110.0 . . ?
O10 C28 C27 109.1(4) . . ?
O10 C28 H28A 109.9 . . ?
O10 C28 H28B 109.9 . . ?
C27 C28 H28A 109.9 . . ?
C27 C28 H28B 109.9 . . ?
H28A C28 H28B 108.3 . . ?
O10 C29 H29A 109.9 . . ?
O10 C29 H29B 109.9 . . ?
O10 C29 C30 108.9(4) . . ?
H29A C29 H29B 108.3 . . ?
C30 C29 H29A 109.9 . . ?
C30 C29 H29B 109.9 . . ?
O11 C30 C29 107.7(3) . . ?
O11 C30 H30A 110.2 . . ?
O11 C30 H30B 110.2 . . ?
C29 C30 H30A 110.2 . . ?
C29 C30 H30B 110.2 . . ?
H30A C30 H30B 108.5 . . ?
O11 C31 H31A 110.0 . . ?
O11 C31 H31B 110.0 . . ?
O11 C31 C32 108.5(3) . . ?
H31A C31 H31B 108.4 . . ?
C32 C31 H31A 110.0 . . ?
C32 C31 H31B 110.0 . . ?
O12 C32 C31 108.3(3) . . ?
O12 C32 H32A 110.0 . . ?
O12 C32 H32B 110.0 . . ?
C31 C32 H32A 110.0 . . ?
C31 C32 H32B 110.0 . . ?
H32A C32 H32B 108.4 . . ?

loop_
_geom_bond_atom_site_label_1
_geom_bond_atom_site_label_2
_geom_bond_distance
_geom_bond_site_symmetry_2
_geom_bond_publ_flag
Mo1 Mo2 3.0944(16) . ?
Mo1 Fe2 2.8199(15) . ?
Mo1 Fe3 2.9299(15) . ?
Mo1 Fe4 2.9432(19) . ?
Mo1 C1A 1.942(8) . ?
Mo1 C2A 1.950(8) . ?
Mo1 C3A 1.927(19) . ?
Mo1 C7A 2.503(9) . ?
Mo1 C19A 2.087(8) . ?
Mo2 Fe1 2.8668(16) . ?
Mo2 Fe2 2.942(2) . ?
Mo2 Fe3 2.8614(18) . ?
Mo2 C4A 1.945(17) . ?
Mo2 C5A 1.989(16) . ?
Mo2 C6A 1.951(12) . ?
Mo2 C8A 2.374(9) . ?
Mo2 C9A 2.610(8) . ?
Mo2 C19A 2.108(11) . ?
Fe1 Fe2 2.6310(17) . ?
Fe1 Fe3 2.7282(18) . ?
Fe1 Fe4 2.555(3) . ?
Fe1 C9A 1.872(7) . ?
Fe1 C12A 1.773(7) . ?
Fe1 C13A 1.827(14) . ?
Fe1 C19A 1.970(8) . ?
Fe2 Fe4 2.661(3) . ?
Fe2 C7A 1.852(7) . ?
Fe2 C10A 1.777(10) . ?
Fe2 C11A 1.784(12) . ?
Fe2 C19A 1.903(8) . ?
Fe3 Fe4 2.620(3) . ?
Fe3 C8A 1.914(8) . ?
Fe3 C14A 1.765(14) . ?
Fe3 C15A 1.773(8) . ?
Fe3 C19A 1.899(8) . ?
Fe4 C16A 1.828(18) . ?
Fe4 C17A 1.764(16) . ?
Fe4 C18A 1.783(18) . ?
Fe4 C19A 1.933(11) . ?
O1A C1A 1.160(9) . ?
O2A C2A 1.142(9) . ?
O3A C3A 1.149(14) . ?
O4A C4A 1.160(14) . ?
O5A C5A 1.160(13) . ?
O6A C6A 1.152(13) . ?
O7A C7A 1.146(9) . ?
O8A C8A 1.141(10) . ?
O9A C9A 1.160(10) . ?
O10A C10A 1.155(12) . ?
O11A C11A 1.136(12) . ?
O12A C12A 1.154(8) . ?
O13A C13A 1.148(14) . ?
O14A C14A 1.141(13) . ?
O15A C15A 1.141(9) . ?
O15A K1 3.259(8) . ?
O16A C16A 1.155(14) . ?
O16A K1 2.901(16) . ?
O17A C17A 1.157(13) . ?
O18A C18A 1.136(15) . ?
Mo3 Mo4 3.055(3) . ?
Mo3 Fe6 2.802(3) . ?
Mo3 Fe7 2.910(2) . ?
Mo3 Fe8 2.936(3) . ?
Mo3 C1B 1.978(15) . ?
Mo3 C2B 1.78(2) . ?
Mo3 C3B 1.934(12) . ?
Mo3 C7B 2.579(15) . ?
Mo3 C19B 2.131(17) . ?
Mo4 Fe5 2.879(3) . ?
Mo4 Fe6 2.900(4) . ?
Mo4 Fe7 2.860(3) . ?
Mo4 C4B 1.99(3) . ?
Mo4 C5B 1.90(2) . ?
Mo4 C6B 1.89(2) . ?
Mo4 C8B 2.473(16) . ?
Mo4 C19B 2.132(17) . ?
Fe5 Fe6 2.648(3) . ?
Fe5 Fe7 2.746(3) . ?
Fe5 Fe8 2.547(4) . ?
Fe5 C9B 1.856(12) . ?
Fe5 C12B 1.779(12) . ?
Fe5 C13B 1.80(3) . ?
Fe5 C19B 1.921(17) . ?
Fe6 Fe8 2.663(4) . ?
Fe6 C7B 1.810(13) . ?
Fe6 C10B 1.76(2) . ?
Fe6 C11B 1.783(19) . ?
Fe6 C19B 1.845(15) . ?
Fe7 Fe8 2.623(4) . ?
Fe7 C8B 1.893(15) . ?
Fe7 C14B 1.721(13) . ?
Fe7 C15B 1.783(11) . ?
Fe7 C19B 1.950(15) . ?
Fe8 C16B 1.81(2) . ?
Fe8 C17B 1.80(3) . ?
Fe8 C18B 1.75(3) . ?
Fe8 C19B 1.878(18) . ?
O1B C1B 1.143(15) . ?
O2B C2B 1.195(18) . ?
O3B C3B 1.161(13) . ?
O4B C4B 1.141(18) . ?
O5B C5B 1.163(17) . ?
O6B C6B 1.162(17) . ?
O7B C7B 1.176(15) . ?
O8B C8B 1.130(15) . ?
O9B C9B 1.162(14) . ?
O10B C10B 1.159(17) . ?
O11B C11B 1.147(16) . ?
O12B C12B 1.151(13) . ?
O13B C13B 1.144(19) . ?
O14B C14B 1.127(14) . ?
O15B C15B 1.132(13) . ?
O15B K2 3.337(13) . ?
O16B C16B 1.164(18) . ?
O16B K2 2.70(2) . ?
O17B C17B 1.136(18) . ?
O18B C18B 1.168(17) . ?
K1 O1 2.823(3) . ?
K1 O2 2.702(3) . ?
K1 O3 2.749(3) . ?
K1 O4 2.800(3) . ?
K1 O5 2.721(3) . ?
K1 O6 2.791(3) . ?
O1 C1 1.373(5) . ?
O1 C7 1.439(5) . ?
O2 C8 1.419(5) . ?
O2 C9 1.423(5) . ?
O3 C10 1.430(6) . ?
O3 C11 1.419(5) . ?
O4 C12 1.426(5) . ?
O4 C13 1.418(6) . ?
O5 C14 1.416(6) . ?
O5 C15 1.408(6) . ?
O6 C6 1.371(5) . ?
O6 C16 1.434(6) . ?
C1 C2 1.384(6) . ?
C1 C6 1.401(6) . ?
C2 H2 0.9500 . ?
C2 C3 1.400(7) . ?
C3 H3 0.9500 . ?
C3 C4 1.375(8) . ?
C4 H4 0.9500 . ?
C4 C5 1.385(7) . ?
C5 H5 0.9500 . ?
C5 C6 1.380(6) . ?
C7 H7A 0.9900 . ?
C7 H7B 0.9900 . ?
C7 C8 1.495(6) . ?
C8 H8A 0.9900 . ?
C8 H8B 0.9900 . ?
C9 H9A 0.9900 . ?
C9 H9B 0.9900 . ?
C9 C10 1.491(6) . ?
C10 H10A 0.9900 . ?
C10 H10B 0.9900 . ?
C11 H11A 0.9900 . ?
C11 H11B 0.9900 . ?
C11 C12 1.500(7) . ?
C12 H12A 0.9900 . ?
C12 H12B 0.9900 . ?
C13 H13A 0.9900 . ?
C13 H13B 0.9900 . ?
C13 C14 1.501(7) . ?
C14 H14A 0.9900 . ?
C14 H14B 0.9900 . ?
C15 H15A 0.9900 . ?
C15 H15B 0.9900 . ?
C15 C16 1.497(7) . ?
C16 H16A 0.9900 . ?
C16 H16B 0.9900 . ?
K2 O7 2.787(3) . ?
K2 O8 2.713(3) . ?
K2 O9 2.805(3) . ?
K2 O10 2.748(3) . ?
K2 O11 2.706(3) . ?
K2 O12 2.829(3) . ?
O7 C17 1.378(5) . ?
O7 C23 1.438(6) . ?
O8 C24 1.441(6) . ?
O8 C25 1.411(6) . ?
O9 C26 1.426(6) . ?
O9 C27 1.421(5) . ?
O10 C28 1.420(5) . ?
O10 C29 1.414(6) . ?
O11 C30 1.416(5) . ?
O11 C31 1.427(5) . ?
O12 C22 1.370(5) . ?
O12 C32 1.434(5) . ?
C17 C18 1.389(6) . ?
C17 C22 1.402(6) . ?
C18 H18 0.9500 . ?
C18 C19 1.387(7) . ?
C19 H19 0.9500 . ?
C19 C20 1.363(8) . ?
C20 H20 0.9500 . ?
C20 C21 1.392(6) . ?
C21 H21 0.9500 . ?
C21 C22 1.381(6) . ?
C23 H23A 0.9900 . ?
C23 H23B 0.9900 . ?
C23 C24 1.479(7) . ?
C24 H24A 0.9900 . ?
C24 H24B 0.9900 . ?
C25 H25A 0.9900 . ?
C25 H25B 0.9900 . ?
C25 C26 1.487(7) . ?
C26 H26A 0.9900 . ?
C26 H26B 0.9900 . ?
C27 H27A 0.9900 . ?
C27 H27B 0.9900 . ?
C27 C28 1.490(7) . ?
C28 H28A 0.9900 . ?
C28 H28B 0.9900 . ?
C29 H29A 0.9900 . ?
C29 H29B 0.9900 . ?
C29 C30 1.499(6) . ?
C30 H30A 0.9900 . ?
C30 H30B 0.9900 . ?
C31 H31A 0.9900 . ?
C31 H31B 0.9900 . ?
C31 C32 1.490(6) . ?
C32 H32A 0.9900 . ?
C32 H32B 0.9900 . ?

loop_
_geom_torsion_atom_site_label_1
_geom_torsion_atom_site_label_2
_geom_torsion_atom_site_label_3
_geom_torsion_atom_site_label_4
_geom_torsion
_geom_torsion_site_symmetry_1
_geom_torsion_site_symmetry_2
_geom_torsion_site_symmetry_3
_geom_torsion_site_symmetry_4
_geom_torsion_publ_flag
Mo1 Fe2 C7A O7A -175.9(19) . . . . ?
Mo1 Fe2 C10A O10A 153(4) . . . . ?
Mo1 Fe3 C19A Mo2 -95.2(4) . . . . ?
Mo1 Fe3 C19A Fe1 175.6(6) . . . . ?
Mo1 Fe3 C19A Fe4 93.8(4) . . . . ?
Mo1 Fe4 C16A O16A -172(5) . . . . ?
Mo2 Fe1 C9A O9A 175.7(19) . . . . ?
Mo2 Fe2 C7A Mo1 54.5(2) . . . . ?
Mo2 Fe2 C7A O7A -121.4(17) . . . . ?
Mo2 Fe2 C10A O10A -162(4) . . . . ?
Mo2 Fe3 C19A Mo1 95.2(4) . . . . ?
Mo2 Fe3 C19A Fe1 -89.3(4) . . . . ?
Mo2 Fe3 C19A Fe4 -171.0(4) . . . . ?
Fe1 Fe2 C7A Mo1 19.1(9) . . . . ?
Fe1 Fe2 C7A O7A -156.9(13) . . . . ?
Fe1 Fe2 C10A O10A -101(4) . . . . ?
Fe1 Fe3 C19A Mo1 -175.6(6) . . . . ?
Fe1 Fe3 C19A Mo2 89.3(4) . . . . ?
Fe1 Fe3 C19A Fe4 -81.8(3) . . . . ?
Fe1 Fe4 C16A O16A 88(5) . . . . ?
Fe2 Fe1 C9A Mo2 -46.1(2) . . . . ?
Fe2 Fe1 C9A O9A 129.6(18) . . . . ?
Fe2 Fe4 C16A O16A 161(4) . . . . ?
Fe3 Fe1 C9A Mo2 48.47(19) . . . . ?
Fe3 Fe1 C9A O9A -135.8(18) . . . . ?
Fe3 Fe4 C16A O16A 133(5) . . . . ?
Fe4 Fe1 C9A Mo2 16.0(8) . . . . ?
Fe4 Fe1 C9A O9A -168.3(13) . . . . ?
Fe4 Fe2 C7A Mo1 -41.1(3) . . . . ?
Fe4 Fe2 C7A O7A 143.0(17) . . . . ?
Fe4 Fe2 C10A O10A -71(5) . . . . ?
Fe4 Fe3 C19A Mo1 -93.8(4) . . . . ?
Fe4 Fe3 C19A Mo2 171.0(4) . . . . ?
Fe4 Fe3 C19A Fe1 81.8(4) . . . . ?
C7A Fe2 C10A O10A 99(4) . . . . ?
C8A Fe3 C19A Mo1 86.5(4) . . . . ?
C8A Fe3 C19A Mo2 -8.7(4) . . . . ?
C8A Fe3 C19A Fe1 -97.9(4) . . . . ?
C8A Fe3 C19A Fe4 -179.7(3) . . . . ?
C10A Fe2 C7A Mo1 145.0(4) . . . . ?
C10A Fe2 C7A O7A -30.9(18) . . . . ?
C11A Fe2 C7A Mo1 -118.0(4) . . . . ?
C11A Fe2 C7A O7A 66.1(18) . . . . ?
C11A Fe2 C10A O10A 1(4) . . . . ?
C12A Fe1 C9A Mo2 -119.4(2) . . . . ?
C12A Fe1 C9A O9A 56.4(18) . . . . ?
C13A Fe1 C9A Mo2 146.6(6) . . . . ?
C13A Fe1 C9A O9A -37.6(19) . . . . ?
C14A Fe3 C19A Mo1 -17.7(11) . . . . ?
C14A Fe3 C19A Mo2 -112.9(10) . . . . ?
C14A Fe3 C19A Fe1 157.9(9) . . . . ?
C14A Fe3 C19A Fe4 76.1(10) . . . . ?
C15A Fe3 C19A Mo1 -168.7(4) . . . . ?
C15A Fe3 C19A Mo2 96.2(5) . . . . ?
C15A Fe3 C19A Fe1 6.9(7) . . . . ?
C15A Fe3 C19A Fe4 -74.9(6) . . . . ?
C17A Fe4 C16A O16A 8(5) . . . . ?
C18A Fe4 C16A O16A -89(5) . . . . ?
C19A Fe1 C9A Mo2 3.1(3) . . . . ?
C19A Fe1 C9A O9A 178.8(18) . . . . ?
C19A Fe2 C7A Mo1 8.4(4) . . . . ?
C19A Fe2 C7A O7A -167.5(17) . . . . ?
C19A Fe2 C10A O10A -139(4) . . . . ?
C19A Fe4 C16A O16A 143(5) . . . . ?
Mo3 Mo4 C6B O6B 154(8) . . . . ?
Mo3 Fe6 C7B O7B 171(4) . . . . ?
Mo3 Fe6 C19B Mo4 -91.5(7) . . . . ?
Mo3 Fe6 C19B Fe5 178.1(10) . . . . ?
Mo3 Fe6 C19B Fe8 93.9(7) . . . . ?
Mo3 Fe7 C8B Mo4 -53.2(3) . . . . ?
Mo3 Fe7 C8B O8B 122(3) . . . . ?
Mo3 Fe7 C14B O14B 94(4) . . . . ?
Mo3 Fe8 C16B O16B 128(8) . . . . ?
Mo3 Fe8 C18B O18B -173(14) . . . . ?
Mo3 Fe8 C19B Fe5 -178.6(8) . . . . ?
Mo3 Fe8 C19B Fe6 -89.4(6) . . . . ?
Mo3 Fe8 C19B Fe7 90.6(7) . . . . ?
Mo4 Fe5 C9B O9B -175(3) . . . . ?
Mo4 Fe6 C7B Mo3 -54.7(4) . . . . ?
Mo4 Fe6 C7B O7B 116(4) . . . . ?
Mo4 Fe6 C19B Mo3 91.5(7) . . . . ?
Mo4 Fe6 C19B Fe5 -90.3(7) . . . . ?
Mo4 Fe6 C19B Fe8 -174.5(10) . . . . ?
Mo4 Fe7 C8B O8B 175(3) . . . . ?
Mo4 Fe7 C14B O14B 158(4) . . . . ?
Fe5 Mo4 C6B O6B -118(8) . . . . ?
Fe5 Fe6 C7B Mo3 -18.8(18) . . . . ?
Fe5 Fe6 C7B O7B 152(3) . . . . ?
Fe5 Fe6 C19B Mo3 -178.1(10) . . . . ?
Fe5 Fe6 C19B Mo4 90.3(7) . . . . ?
Fe5 Fe6 C19B Fe8 -84.2(7) . . . . ?
Fe5 Fe7 C8B Mo4 40.5(4) . . . . ?
Fe5 Fe7 C8B O8B -145(2) . . . . ?
Fe5 Fe7 C14B O14B -35(5) . . . . ?
Fe5 Fe8 C16B O16B -132(8) . . . . ?
Fe5 Fe8 C18B O18B 99(14) . . . . ?
Fe5 Fe8 C19B Mo3 178.6(8) . . . . ?
Fe5 Fe8 C19B Fe6 89.2(7) . . . . ?
Fe5 Fe8 C19B Fe7 -90.8(6) . . . . ?
Fe6 Mo4 C6B O6B -155(8) . . . . ?
Fe6 Fe5 C9B O9B -130(3) . . . . ?
Fe6 Fe8 C16B O16B 176(7) . . . . ?
Fe6 Fe8 C18B O18B 130(14) . . . . ?
Fe6 Fe8 C19B Mo3 89.4(6) . . . . ?
Fe6 Fe8 C19B Fe5 -89.2(7) . . . . ?
Fe6 Fe8 C19B Fe7 -179.9(10) . . . . ?
Fe7 Mo4 C6B O6B 177(7) . . . . ?
Fe7 Fe5 C9B O9B 136(3) . . . . ?
Fe7 Fe8 C16B O16B 177(8) . . . . ?
Fe7 Fe8 C18B O18B -127(14) . . . . ?
Fe7 Fe8 C19B Mo3 -90.6(7) . . . . ?
Fe7 Fe8 C19B Fe5 90.8(6) . . . . ?
Fe7 Fe8 C19B Fe6 179.9(10) . . . . ?
Fe8 Fe5 C9B O9B 167(2) . . . . ?
Fe8 Fe6 C7B Mo3 42.5(5) . . . . ?
Fe8 Fe6 C7B O7B -147(4) . . . . ?
Fe8 Fe6 C19B Mo3 -93.9(7) . . . . ?
Fe8 Fe6 C19B Mo4 174.5(10) . . . . ?
Fe8 Fe6 C19B Fe5 84.2(7) . . . . ?
Fe8 Fe7 C8B Mo4 -7.9(12) . . . . ?
Fe8 Fe7 C8B O8B 166.9(19) . . . . ?
Fe8 Fe7 C14B O14B 28(4) . . . . ?
C4B Mo4 C6B O6B -6(8) . . . . ?
C5B Mo4 C6B O6B 83(8) . . . . ?
C7B Fe6 C19B Mo3 7.9(9) . . . . ?
C7B Fe6 C19B Mo4 -83.7(8) . . . . ?
C7B Fe6 C19B Fe5 -174.0(7) . . . . ?
C7B Fe6 C19B Fe8 101.8(8) . . . . ?
C8B Mo4 C6B O6B 67(9) . . . . ?
C8B Fe7 C14B O14B -169(4) . . . . ?
C10B Fe6 C7B Mo3 -149.1(9) . . . . ?
C10B Fe6 C7B O7B 22(4) . . . . ?
C10B Fe6 C19B Mo3 127.4(14) . . . . ?
C10B Fe6 C19B Mo4 35.9(17) . . . . ?
C10B Fe6 C19B Fe5 -54.4(17) . . . . ?
C10B Fe6 C19B Fe8 -138.6(14) . . . . ?
C11B Fe6 C7B Mo3 117.2(6) . . . . ?
C11B Fe6 C7B O7B -72(4) . . . . ?
C11B Fe6 C19B Mo3 -101.2(8) . . . . ?
C11B Fe6 C19B Mo4 167.3(7) . . . . ?
C11B Fe6 C19B Fe5 77.0(9) . . . . ?
C11B Fe6 C19B Fe8 -7.2(11) . . . . ?
C12B Fe5 C9B O9B -56(3) . . . . ?
C13B Fe5 C9B O9B 36(3) . . . . ?
C14B Fe7 C8B Mo4 -154.2(5) . . . . ?
C14B Fe7 C8B O8B 21(3) . . . . ?
C15B Fe7 C8B Mo4 123.9(5) . . . . ?
C15B Fe7 C8B O8B -61(3) . . . . ?
C15B Fe7 C14B O14B -76(4) . . . . ?
C16B Fe8 C18B O18B -67(14) . . . . ?
C16B Fe8 C19B Mo3 -89.9(9) . . . . ?
C16B Fe8 C19B Fe5 91.4(9) . . . . ?
C16B Fe8 C19B Fe6 -179.4(8) . . . . ?
C16B Fe8 C19B Fe7 0.7(10) . . . . ?
C17B Fe8 C16B O16B -53(8) . . . . ?
C17B Fe8 C18B O18B 25(14) . . . . ?
C17B Fe8 C19B Mo3 159.5(10) . . . . ?
C17B Fe8 C19B Fe5 -19.1(13) . . . . ?
C17B Fe8 C19B Fe6 70.1(12) . . . . ?
C17B Fe8 C19B Fe7 -109.9(11) . . . . ?
C18B Fe8 C16B O16B 43(8) . . . . ?
C18B Fe8 C19B Mo3 23.9(15) . . . . ?
C18B Fe8 C19B Fe5 -154.7(13) . . . . ?
C18B Fe8 C19B Fe6 -65.6(15) . . . . ?
C18B Fe8 C19B Fe7 114.5(13) . . . . ?
C19B Mo4 C6B O6B -163(8) . . . . ?
C19B Fe5 C9B O9B -178(3) . . . . ?
C19B Fe6 C7B Mo3 -6.7(8) . . . . ?
C19B Fe6 C7B O7B 164(4) . . . . ?
C19B Fe7 C8B Mo4 -5.9(7) . . . . ?
C19B Fe7 C8B O8B 169(2) . . . . ?
C19B Fe7 C14B O14B 76(4) . . . . ?
C19B Fe8 C16B O16B 177(8) . . . . ?
C19B Fe8 C18B O18B 170(14) . . . . ?
K1 O16A C16A Fe4 -64(6) . . . . ?
K1 O1 C1 C2 -152.8(3) . . . . ?
K1 O1 C1 C6 30.0(4) . . . . ?
K1 O1 C7 C8 -34.0(4) . . . . ?
K1 O2 C8 C7 -62.6(4) . . . . ?
K1 O2 C9 C10 61.1(4) . . . . ?
K1 O3 C10 C9 34.1(4) . . . . ?
K1 O3 C11 C12 -40.6(4) . . . . ?
K1 O4 C12 C11 -54.8(4) . . . . ?
K1 O4 C13 C14 53.0(4) . . . . ?
K1 O5 C14 C13 42.8(5) . . . . ?
K1 O5 C15 C16 -38.8(5) . . . . ?
K1 O6 C6 C1 -33.3(5) . . . . ?
K1 O6 C6 C5 148.1(4) . . . . ?
K1 O6 C16 C15 -55.9(4) . . . . ?
O1 C1 C2 C3 -178.3(4) . . . . ?
O1 C1 C6 O6 1.6(5) . . . . ?
O1 C1 C6 C5 -179.8(4) . . . . ?
O1 C7 C8 O2 63.7(4) . . . . ?
O2 C9 C10 O3 -62.8(4) . . . . ?
O3 C11 C12 O4 63.3(4) . . . . ?
O4 C13 C14 O5 -63.8(5) . . . . ?
O5 C15 C16 O6 63.3(5) . . . . ?
C1 O1 C7 C8 177.7(3) . . . . ?
C1 C2 C3 C4 -0.7(7) . . . . ?
C2 C1 C6 O6 -175.8(4) . . . . ?
C2 C1 C6 C5 2.8(6) . . . . ?
C2 C3 C4 C5 0.8(7) . . . . ?
C3 C4 C5 C6 0.9(7) . . . . ?
C4 C5 C6 O6 175.8(4) . . . . ?
C4 C5 C6 C1 -2.7(7) . . . . ?
C6 O6 C16 C15 90.8(5) . . . . ?
C6 C1 C2 C3 -1.2(6) . . . . ?
C7 O1 C1 C2 -5.7(5) . . . . ?
C7 O1 C1 C6 177.1(4) . . . . ?
C8 O2 C9 C10 -171.3(4) . . . . ?
C9 O2 C8 C7 170.1(4) . . . . ?
C10 O3 C11 C12 180.0(3) . . . . ?
C11 O3 C10 C9 174.0(3) . . . . ?
C12 O4 C13 C14 -179.9(4) . . . . ?
C13 O4 C12 C11 178.1(4) . . . . ?
C14 O5 C15 C16 174.3(4) . . . . ?
C15 O5 C14 C13 -169.5(4) . . . . ?
C16 O6 C6 C1 -176.5(4) . . . . ?
C16 O6 C6 C5 4.9(6) . . . . ?
K2 O16B C16B Fe8 110(7) . . . . ?
K2 O7 C17 C18 -147.7(4) . . . . ?
K2 O7 C17 C22 34.6(4) . . . . ?
K2 O7 C23 C24 55.2(4) . . . . ?
K2 O8 C24 C23 37.7(5) . . . . ?
K2 O8 C25 C26 -41.7(5) . . . . ?
K2 O9 C26 C25 -53.2(4) . . . . ?
K2 O9 C27 C28 55.3(4) . . . . ?
K2 O10 C28 C27 39.3(4) . . . . ?
K2 O10 C29 C30 -33.7(4) . . . . ?
K2 O11 C30 C29 -61.4(4) . . . . ?
K2 O11 C31 C32 63.0(4) . . . . ?
K2 O12 C22 C17 -29.5(4) . . . . ?
K2 O12 C22 C21 152.1(3) . . . . ?
K2 O12 C32 C31 34.4(4) . . . . ?
O7 C17 C18 C19 -175.8(4) . . . . ?
O7 C17 C22 O12 -2.7(5) . . . . ?
O7 C17 C22 C21 175.9(4) . . . . ?
O7 C23 C24 O8 -61.9(5) . . . . ?
O8 C25 C26 O9 62.9(5) . . . . ?
O9 C27 C28 O10 -62.9(4) . . . . ?
O10 C29 C30 O11 63.3(4) . . . . ?
O11 C31 C32 O12 -64.6(4) . . . . ?
C17 O7 C23 C24 -90.4(5) . . . . ?
C17 C18 C19 C20 -0.1(7) . . . . ?
C18 C17 C22 O12 179.5(4) . . . . ?
C18 C17 C22 C21 -2.0(6) . . . . ?
C18 C19 C20 C21 -1.5(7) . . . . ?
C19 C20 C21 C22 1.3(7) . . . . ?
C20 C21 C22 O12 178.8(4) . . . . ?
C20 C21 C22 C17 0.4(6) . . . . ?
C22 O12 C32 C31 -177.8(3) . . . . ?
C22 C17 C18 C19 1.8(7) . . . . ?
C23 O7 C17 C18 -5.4(6) . . . . ?
C23 O7 C17 C22 177.0(4) . . . . ?
C24 O8 C25 C26 168.7(4) . . . . ?
C25 O8 C24 C23 -172.7(4) . . . . ?
C26 O9 C27 C28 -178.2(4) . . . . ?
C27 O9 C26 C25 -179.9(4) . . . . ?
C28 O10 C29 C30 -175.0(3) . . . . ?
C29 O10 C28 C27 180.0(3) . . . . ?
C30 O11 C31 C32 -171.4(4) . . . . ?
C31 O11 C30 C29 172.6(4) . . . . ?
C32 O12 C22 C17 -175.8(3) . . . . ?
C32 O12 C22 C21 5.7(6) . . . . ?

loop_
_twin_individual_id
_twin_individual_mass_fraction_refined
1 0.48587
2 0.51413
